data_7214352
loop_
_publ_author_name
'Aaker\"oy, Christer B.'
'Chopade, Prashant D.'
'Quinn, Colette F.'
'Desper, John'

_publ_section_title
;
 Structure and thermodynamics of a multimeric cavitand assembly
;
_journal_issue 18
_journal_name_full CrystEngComm
_journal_page_first 3796
_journal_paper_doi 10.1039/c3ce42447b
_journal_volume 16
_journal_year 2014
_chemical_formula_moiety
;
(C76 H84 N4 O8)2 (C2 H6 O)9
;
_chemical_formula_sum 'C170 H222 N8 O25'
_chemical_formula_weight 2777.56
_chemical_name_systematic
;
CJ-1 ethano 3-pyridyl CVT, (ethanol)9
;
_space_group_IT_number 2
_symmetry_cell_setting triclinic
_symmetry_space_group_name_Hall '-P 1'
_symmetry_space_group_name_H-M 'P -1'
_atom_sites_solution_hydrogens geom
_atom_sites_solution_primary direct
_atom_sites_solution_secondary difmap
_audit_creation_method SHELXL-97
_cell_angle_alpha 105.279(2)
_cell_angle_beta 95.784(2)
_cell_angle_gamma 102.120(2)
_cell_formula_units_Z 1
_cell_length_a 12.7536(6)
_cell_length_b 13.7525(7)
_cell_length_c 24.5901(12)
_cell_measurement_reflns_used 9972
_cell_measurement_temperature 120(2)
_cell_measurement_theta_max 31.48
_cell_measurement_theta_min 2.25
_cell_volume 4011.7(3)
_computing_cell_refinement 'Bruker SMART'
_computing_data_collection 'Bruker SMART'
_computing_data_reduction 'Bruker SAINT'
_computing_molecular_graphics 'Bruker SHELXTL'
_computing_publication_material 'Bruker SHELXTL'
_computing_structure_refinement 'SHELXL-97 (Sheldrick, 2008)'
_computing_structure_solution 'SHELXS-97 (Sheldrick, 2008)'
_diffrn_ambient_temperature 120(2)
_diffrn_measured_fraction_theta_full 0.964
_diffrn_measured_fraction_theta_max 0.964
_diffrn_measurement_device_type 'CCD area detector'
_diffrn_measurement_method 'phi and omega scans'
_diffrn_radiation_monochromator graphite
_diffrn_radiation_source 'fine-focus sealed tube'
_diffrn_radiation_type MoK\a
_diffrn_radiation_wavelength 0.71073
_diffrn_reflns_av_R_equivalents 0.0502
_diffrn_reflns_av_sigmaI/netI 0.0690
_diffrn_reflns_limit_h_max 18
_diffrn_reflns_limit_h_min -18
_diffrn_reflns_limit_k_max 20
_diffrn_reflns_limit_k_min -17
_diffrn_reflns_limit_l_max 36
_diffrn_reflns_limit_l_min -35
_diffrn_reflns_number 59661
_diffrn_reflns_theta_full 31.51
_diffrn_reflns_theta_max 31.51
_diffrn_reflns_theta_min 2.02
_exptl_absorpt_coefficient_mu 0.076
_exptl_absorpt_correction_T_max 0.9849
_exptl_absorpt_correction_T_min 0.9775
_exptl_absorpt_correction_type multi-scan
_exptl_absorpt_process_details SADABS
_exptl_crystal_colour colourless
_exptl_crystal_density_diffrn 1.150
_exptl_crystal_density_method 'not measured'
_exptl_crystal_description prism
_exptl_crystal_F_000 1498
_exptl_crystal_size_max 0.30
_exptl_crystal_size_mid 0.25
_exptl_crystal_size_min 0.20
_refine_diff_density_max 1.428
_refine_diff_density_min -0.934
_refine_diff_density_rms 0.104
_refine_ls_extinction_method none
_refine_ls_goodness_of_fit_ref 1.038
_refine_ls_hydrogen_treatment mixed
_refine_ls_matrix_type full
_refine_ls_number_parameters 922
_refine_ls_number_reflns 25761
_refine_ls_number_restraints 991
_refine_ls_restrained_S_all 1.046
_refine_ls_R_factor_all 0.1515
_refine_ls_R_factor_gt 0.0963
_refine_ls_shift/su_max 0.001
_refine_ls_shift/su_mean 0.000
_refine_ls_structure_factor_coef Fsqd
_refine_ls_weighting_details 'calc w=1/[\s^2^(Fo^2^)+(0.2000P)^2^+2.0000P] where P=(Fo^2^+2Fc^2^)/3'
_refine_ls_weighting_scheme calc
_refine_ls_wR_factor_gt 0.2796
_refine_ls_wR_factor_ref 0.3349
_reflns_number_gt 15075
_reflns_number_total 25761
_reflns_threshold_expression >2sigma(I)
_cod_data_source_file c3ce42447b2.cif
_cod_data_source_block pc0902m
_cod_depositor_comments
;
The following automatic conversions were performed:

'_symmetry_cell_setting' value 'Triclinic' changed to 'triclinic'
according to
/usr/data/users/saulius/crontab/automatic-downloads/rss-feeds/RSC/lib/dictionaries/cif_core.dic
dictionary named 'cif_core.dic' version 2.4.2 from 2011-04-26.

Automatic conversion script
Id: cif_fix_values 2281 2013-09-26 08:29:07Z andrius 
;
_cod_original_sg_symbol_H-M P-1
_cod_database_code 7214352

loop_
_symmetry_equiv_pos_as_xyz
'x, y, z'
'-x, -y, -z'

loop_
_atom_site_label
_atom_site_type_symbol
_atom_site_fract_x
_atom_site_fract_y
_atom_site_fract_z
_atom_site_U_iso_or_equiv
_atom_site_adp_type
_atom_site_occupancy
_atom_site_symmetry_multiplicity
_atom_site_calc_flag
_atom_site_refinement_flags
_atom_site_disorder_assembly
_atom_site_disorder_group
C11_1 C -0.3991(2) -0.06039(18) -0.25121(11) 0.0269(5) Uani 1 1 d U . .
C12_1 C -0.46727(19) -0.15801(18) -0.25675(11) 0.0251(4) Uani 1 1 d U . .
O12_1 O -0.56838(14) -0.16345(14) -0.23985(9) 0.0312(4) Uani 1 1 d U . .
C13_1 C -0.43902(18) -0.25013(17) -0.28195(10) 0.0221(4) Uani 1 1 d U . .
C14_1 C -0.33856(18) -0.24193(17) -0.29999(9) 0.0219(4) Uani 1 1 d U . .
H14_1 H -0.3170 -0.3040 -0.3160 0.026 Uiso 1 1 calc R . .
C15_1 C -0.26804(18) -0.14691(18) -0.29567(10) 0.0229(4) Uani 1 1 d U D .
C16_1 C -0.29971(19) -0.05649(18) -0.27061(10) 0.0245(4) Uani 1 1 d U . .
O16_1 O -0.23405(14) 0.03883(13) -0.26937(8) 0.0278(4) Uani 1 1 d U . .
C21_1 C -0.51680(18) -0.35604(17) -0.29093(10) 0.0222(4) Uani 1 1 d U . .
H21_1 H -0.5873 -0.3425 -0.2806 0.027 Uiso 1 1 calc R . .
C22_1 C -0.5404(2) -0.42150(18) -0.35368(10) 0.0258(5) Uani 1 1 d U . .
H22A_1 H -0.4711 -0.4321 -0.3660 0.031 Uiso 1 1 calc R . .
H22B_1 H -0.5874 -0.4907 -0.3570 0.031 Uiso 1 1 calc R . .
C23_1 C -0.5956(2) -0.3729(2) -0.39360(11) 0.0308(5) Uani 1 1 d U . .
H23A_1 H -0.6624 -0.3576 -0.3798 0.037 Uiso 1 1 calc R . .
H23B_1 H -0.5464 -0.3062 -0.3926 0.037 Uiso 1 1 calc R . .
C24_1 C -0.6255(2) -0.4429(2) -0.45488(11) 0.0341(6) Uani 1 1 d U . .
H24A_1 H -0.5590 -0.4607 -0.4677 0.041 Uiso 1 1 calc R . .
H24B_1 H -0.6768 -0.5084 -0.4557 0.041 Uiso 1 1 calc R . .
C25_1 C -0.6765(3) -0.3967(3) -0.49698(13) 0.0440(7) Uani 1 1 d U . .
H25A_1 H -0.7418 -0.3765 -0.4837 0.053 Uiso 1 1 calc R . .
H25B_1 H -0.6243 -0.3327 -0.4976 0.053 Uiso 1 1 calc R . .
C26_1 C -0.7090(3) -0.4698(3) -0.55703(13) 0.0485(8) Uani 1 1 d U . .
H26A_1 H -0.6634 -0.4427 -0.5821 0.073 Uiso 1 1 calc R . .
H26B_1 H -0.7855 -0.4755 -0.5709 0.073 Uiso 1 1 calc R . .
H26C_1 H -0.6992 -0.5386 -0.5570 0.073 Uiso 1 1 calc R . .
C27_1 C -0.5680(2) -0.1481(2) -0.17967(13) 0.0337(6) Uani 1 1 d U . .
H27A_1 H -0.6442 -0.1611 -0.1728 0.040 Uiso 1 1 calc R . .
H27B_1 H -0.5320 -0.0746 -0.1590 0.040 Uiso 1 1 calc R . .
C28_1 C -0.5118(2) -0.2164(2) -0.15506(12) 0.0312(5) Uani 1 1 d U . .
H28A_1 H -0.4362 -0.2064 -0.1628 0.037 Uiso 1 1 calc R . .
H28B_1 H -0.5092 -0.1970 -0.1131 0.037 Uiso 1 1 calc R . .
C31_1 C -0.4379(2) 0.03563(19) -0.22918(13) 0.0327(5) Uani 1 1 d U B .
C32_1 C -0.5055(3) 0.0655(2) -0.26553(17) 0.0451(7) Uani 1 1 d U . .
H32_1 H -0.5250 0.0269 -0.3048 0.054 Uiso 1 1 calc R A 1
C33_1 C -0.5450(3) 0.1521(3) -0.2445(2) 0.0586(11) Uani 0.49(4) 1 d PU B 1
H33_1 H -0.5918 0.1740 -0.2689 0.070 Uiso 0.49(4) 1 calc PR B 1
N33_1 N -0.5450(3) 0.1521(3) -0.2445(2) 0.0586(11) Uani 0.51(4) 1 d PU B 2
C34_1 C -0.5147(3) 0.2052(2) -0.1877(2) 0.0599(11) Uani 1 1 d U . .
H34_1 H -0.5417 0.2647 -0.1735 0.072 Uiso 1 1 calc R B 1
N35_1 N -0.4505(3) 0.1791(2) -0.15147(17) 0.0549(10) Uani 0.49(4) 1 d PU B 1
C35_1 C -0.4505(3) 0.1791(2) -0.15147(17) 0.0549(10) Uani 0.51(4) 1 d PU B 2
H35_1 H -0.4321 0.2183 -0.1123 0.066 Uiso 0.51(4) 1 calc PR B 2
C36_1 C -0.4117(3) 0.0947(2) -0.17201(15) 0.0440(7) Uani 1 1 d U . .
H36_1 H -0.3650 0.0750 -0.1465 0.053 Uiso 1 1 calc R B 1
C11_2 C -0.47161(19) -0.44109(18) -0.15682(10) 0.0245(4) Uani 1 1 d U . .
C12_2 C -0.40866(19) -0.51167(18) -0.17339(10) 0.0241(4) Uani 1 1 d U . .
O12_2 O -0.37927(14) -0.56409(14) -0.13577(7) 0.0274(4) Uani 1 1 d U . .
C13_2 C -0.37906(18) -0.53447(17) -0.22767(10) 0.0220(4) Uani 1 1 d U . .
C14_2 C -0.41412(18) -0.48299(17) -0.26525(10) 0.0220(4) Uani 1 1 d U . .
H14_2 H -0.3947 -0.4975 -0.3023 0.026 Uiso 1 1 calc R . .
C15_2 C -0.47648(18) -0.41131(17) -0.25045(10) 0.0223(4) Uani 1 1 d U . .
C16_2 C -0.50392(18) -0.39113(17) -0.19561(10) 0.0241(4) Uani 1 1 d U . .
O16_2 O -0.56970(14) -0.32403(13) -0.18028(8) 0.0280(4) Uani 1 1 d U . .
C21_2 C -0.31523(19) -0.61605(17) -0.24393(10) 0.0234(4) Uani 1 1 d U . .
H21_2 H -0.3355 -0.6657 -0.2213 0.028 Uiso 1 1 calc R . .
C22_2 C -0.3454(2) -0.68056(18) -0.30716(10) 0.0252(4) Uani 1 1 d U . .
H22A_2 H -0.4254 -0.7063 -0.3173 0.030 Uiso 1 1 calc R . .
H22B_2 H -0.3209 -0.6357 -0.3313 0.030 Uiso 1 1 calc R . .
C23_2 C -0.2935(2) -0.7727(2) -0.31938(12) 0.0338(6) Uani 1 1 d U . .
H23A_2 H -0.3067 -0.8095 -0.2902 0.041 Uiso 1 1 calc R . .
H23B_2 H -0.2139 -0.7463 -0.3157 0.041 Uiso 1 1 calc R . .
C24_2 C -0.3366(3) -0.8505(2) -0.37879(13) 0.0431(7) Uani 1 1 d U . .
H24A_2 H -0.3029 -0.9099 -0.3822 0.052 Uiso 1 1 calc R . .
H24B_2 H -0.4160 -0.8776 -0.3821 0.052 Uiso 1 1 calc R . .
C25_2 C -0.3155(4) -0.8066(3) -0.42757(16) 0.0628(11) Uani 1 1 d U . .
H25A_2 H -0.2372 -0.7718 -0.4217 0.075 Uiso 1 1 calc R . .
H25B_2 H -0.3569 -0.7531 -0.4270 0.075 Uiso 1 1 calc R . .
C26_2 C -0.3464(7) -0.8876(4) -0.4862(2) 0.103(2) Uani 1 1 d U . .
H26A_2 H -0.3635 -0.8540 -0.5154 0.154 Uiso 1 1 calc R . .
H26B_2 H -0.4102 -0.9417 -0.4863 0.154 Uiso 1 1 calc R . .
H26C_2 H -0.2855 -0.9190 -0.4947 0.154 Uiso 1 1 calc R . .
C27_2 C -0.2730(2) -0.5210(2) -0.10258(11) 0.0294(5) Uani 1 1 d U . .
H27A_2 H -0.2784 -0.4821 -0.0633 0.035 Uiso 1 1 calc R . .
H27B_2 H -0.2298 -0.4718 -0.1197 0.035 Uiso 1 1 calc R . .
C28_2 C -0.2169(2) -0.6061(2) -0.10042(11) 0.0329(5) Uani 1 1 d U . .
H28A_2 H -0.1496 -0.5761 -0.0718 0.039 Uiso 1 1 calc R . .
H28B_2 H -0.2649 -0.6586 -0.0872 0.039 Uiso 1 1 calc R . .
C31_2 C -0.5031(2) -0.4201(2) -0.09890(11) 0.0285(5) Uani 1 1 d U . .
C32_2 C -0.5985(3) -0.4713(4) -0.08791(14) 0.0590(11) Uani 1 1 d U . .
H32_2 H -0.6489 -0.5242 -0.1175 0.071 Uiso 1 1 calc R . .
C33_2 C -0.6204(3) -0.4444(5) -0.03250(17) 0.0776(15) Uani 1 1 d U . .
H33_2 H -0.6877 -0.4779 -0.0245 0.093 Uiso 1 1 calc R . .
C34_2 C -0.5499(3) -0.3737(4) 0.00917(15) 0.0578(10) Uani 1 1 d U . .
H34_2 H -0.5655 -0.3611 0.0470 0.069 Uiso 1 1 calc R . .
N35_2 N -0.4580(4) -0.3192(4) 0.00031(15) 0.1023(18) Uani 1 1 d U . .
C36_2 C -0.4363(4) -0.3459(4) -0.05315(17) 0.0863(18) Uani 1 1 d U . .
H36_2 H -0.3688 -0.3101 -0.0598 0.104 Uiso 1 1 calc R . .
C11_3 C -0.02144(19) -0.55569(18) -0.16747(10) 0.0233(4) Uani 1 1 d U . .
C12_3 C 0.03299(18) -0.49156(18) -0.19687(10) 0.0230(4) Uani 1 1 d U . .
O12_3 O 0.14489(13) -0.45556(14) -0.18351(7) 0.0263(3) Uani 1 1 d U . .
C13_3 C -0.02272(18) -0.46739(17) -0.24157(9) 0.0218(4) Uani 1 1 d U D .
C14_3 C -0.13490(19) -0.50683(17) -0.25488(10) 0.0225(4) Uani 1 1 d U . .
H14_3 H -0.1738 -0.4904 -0.2849 0.027 Uiso 1 1 calc R . .
C15_3 C -0.19301(18) -0.56954(17) -0.22616(10) 0.0220(4) Uani 1 1 d U . .
C16_3 C -0.13426(19) -0.59182(17) -0.18178(10) 0.0234(4) Uani 1 1 d U . .
O16_3 O -0.18909(14) -0.65757(14) -0.15402(8) 0.0278(4) Uani 1 1 d U . .
C21_3 C 0.03849(19) -0.40281(18) -0.27547(10) 0.0233(4) Uani 1 1 d U . .
H21_3 H 0.1177 -0.3927 -0.2620 0.028 Uiso 1 1 calc R C 1
C22A_3 C 0.0165(3) -0.4618(2) -0.33959(11) 0.0391(6) Uani 0.449(4) 1 d PDU D 1
H22A_3 H 0.0165 -0.5350 -0.3425 0.047 Uiso 0.449(4) 1 calc PR D 1
H22B_3 H -0.0587 -0.4619 -0.3543 0.047 Uiso 0.449(4) 1 calc PR D 1
C23A_3 C 0.0796(6) -0.4336(5) -0.3770(3) 0.0420(9) Uani 0.449(4) 1 d PDU D 1
H23A_3 H 0.1543 -0.4383 -0.3648 0.050 Uiso 0.449(4) 1 calc PR D 1
H23B_3 H 0.0830 -0.3597 -0.3738 0.050 Uiso 0.449(4) 1 calc PR D 1
C24A_3 C 0.0441(8) -0.4965(6) -0.4403(3) 0.0534(12) Uani 0.449(4) 1 d PDU D 1
H24A_3 H -0.0293 -0.4893 -0.4531 0.064 Uiso 0.449(4) 1 calc PR D 1
H24B_3 H 0.0942 -0.4648 -0.4627 0.064 Uiso 0.449(4) 1 calc PR D 1
C25A_3 C 0.0407(10) -0.6099(9) -0.4548(4) 0.079(2) Uani 0.449(4) 1 d PDU D 1
H25A_3 H -0.0109 -0.6429 -0.4336 0.095 Uiso 0.449(4) 1 calc PR D 1
H25B_3 H 0.1136 -0.6181 -0.4420 0.095 Uiso 0.449(4) 1 calc PR D 1
C26A_3 C 0.006(4) -0.667(3) -0.5187(9) 0.133(9) Uani 0.449(4) 1 d PDU D 1
H26A_3 H 0.0052 -0.7405 -0.5254 0.199 Uiso 0.449(4) 1 calc PR D 1
H26B_3 H 0.0585 -0.6361 -0.5400 0.199 Uiso 0.449(4) 1 calc PR D 1
H26C_3 H -0.0662 -0.6601 -0.5317 0.199 Uiso 0.449(4) 1 calc PR D 1
C22B_3 C 0.0165(3) -0.4618(2) -0.33959(11) 0.0391(6) Uani 0.551(4) 1 d PDU D 2
H22C_3 H -0.0624 -0.4934 -0.3521 0.047 Uiso 0.551(4) 1 calc PR D 2
H22D_3 H 0.0392 -0.4124 -0.3616 0.047 Uiso 0.551(4) 1 calc PR D 2
C23B_3 C 0.0773(5) -0.5457(4) -0.3519(2) 0.0420(9) Uani 0.551(4) 1 d PDU D 2
H23C_3 H 0.0436 -0.6014 -0.3360 0.050 Uiso 0.551(4) 1 calc PR D 2
H23D_3 H 0.1529 -0.5161 -0.3313 0.050 Uiso 0.551(4) 1 calc PR D 2
C24B_3 C 0.0811(6) -0.5948(5) -0.4147(2) 0.0534(12) Uani 0.551(4) 1 d PDU D 2
H24C_3 H 0.1205 -0.5409 -0.4303 0.064 Uiso 0.551(4) 1 calc PR D 2
H24D_3 H 0.1221 -0.6491 -0.4178 0.064 Uiso 0.551(4) 1 calc PR D 2
C25B_3 C -0.0291(7) -0.6419(9) -0.4493(3) 0.079(2) Uani 0.551(4) 1 d PDU D 2
H25C_3 H -0.0687 -0.5871 -0.4487 0.095 Uiso 0.551(4) 1 calc PR D 2
H25D_3 H -0.0705 -0.6929 -0.4326 0.095 Uiso 0.551(4) 1 calc PR D 2
C26B_3 C -0.020(3) -0.697(2) -0.5124(7) 0.133(9) Uani 0.551(4) 1 d PDU D 2
H26D_3 H -0.0936 -0.7297 -0.5346 0.199 Uiso 0.551(4) 1 calc PR D 2
H26E_3 H 0.0196 -0.7511 -0.5129 0.199 Uiso 0.551(4) 1 calc PR D 2
H26F_3 H 0.0181 -0.6463 -0.5294 0.199 Uiso 0.551(4) 1 calc PR D 2
C27_3 C 0.1843(2) -0.36517(19) -0.13462(11) 0.0278(5) Uani 1 1 d U . .
H27A_3 H 0.2640 -0.3410 -0.1315 0.033 Uiso 1 1 calc R . .
H27B_3 H 0.1699 -0.3852 -0.0998 0.033 Uiso 1 1 calc R . .
C28_3 C 0.1338(2) -0.27634(19) -0.13675(10) 0.0257(4) Uani 1 1 d U . .
H28A_3 H 0.0537 -0.3004 -0.1420 0.031 Uiso 1 1 calc R . .
H28B_3 H 0.1586 -0.2200 -0.1002 0.031 Uiso 1 1 calc R . .
C31_3 C 0.04098(19) -0.59470(18) -0.12690(10) 0.0260(5) Uani 1 1 d U . .
C32_3 C 0.0847(2) -0.6784(2) -0.14844(12) 0.0322(5) Uani 1 1 d U . .
H32_3 H 0.0770 -0.7086 -0.1885 0.039 Uiso 1 1 calc R . .
C33_3 C 0.1396(2) -0.7175(2) -0.11091(13) 0.0391(6) Uani 1 1 d U . .
H33_3 H 0.1702 -0.7747 -0.1247 0.047 Uiso 1 1 calc R . .
C34_3 C 0.1486(3) -0.6708(2) -0.05273(14) 0.0441(7) Uani 1 1 d U . .
H34_3 H 0.1855 -0.6983 -0.0271 0.053 Uiso 1 1 calc R . .
N35_3 N 0.1089(2) -0.5902(2) -0.03080(11) 0.0428(6) Uani 1 1 d U . .
C36_3 C 0.0567(2) -0.5525(2) -0.06755(11) 0.0326(5) Uani 1 1 d U . .
H36_3 H 0.0289 -0.4939 -0.0524 0.039 Uiso 1 1 calc R . .
C11_4 C 0.06817(18) -0.11510(18) -0.20200(10) 0.0227(4) Uani 1 1 d U D .
C12_4 C -0.01193(19) -0.09303(17) -0.23661(10) 0.0229(4) Uani 1 1 d U . .
O12_4 O -0.01961(14) 0.00903(13) -0.22605(8) 0.0265(3) Uani 1 1 d U . .
C13_4 C -0.07842(18) -0.17017(18) -0.28367(10) 0.0220(4) Uani 1 1 d U D .
C14_4 C -0.06214(18) -0.27002(18) -0.29557(9) 0.0222(4) Uani 1 1 d U . .
H14_4 H -0.1067 -0.3228 -0.3275 0.027 Uiso 1 1 calc R D .
C15_4 C 0.01715(18) -0.29562(18) -0.26243(10) 0.0216(4) Uani 1 1 d U D .
C16_4 C 0.08143(18) -0.21638(18) -0.21556(10) 0.0226(4) Uani 1 1 d U . .
O16_4 O 0.16415(13) -0.23723(14) -0.18310(7) 0.0258(3) Uani 1 1 d U D .
C21_4 C -0.16328(19) -0.14181(18) -0.32054(10) 0.0228(4) Uani 1 1 d U . .
H21_4 H -0.1339 -0.0677 -0.3192 0.027 Uiso 1 1 calc R D .
C22_4 C -0.1855(2) -0.2061(2) -0.38356(10) 0.0277(5) Uani 1 1 d U D .
H22A_4 H -0.1154 -0.2049 -0.3977 0.033 Uiso 1 1 calc R E 1
H22B_4 H -0.2206 -0.2792 -0.3868 0.033 Uiso 1 1 calc R E 1
C23A_4 C -0.2579(3) -0.1663(2) -0.42113(11) 0.0359(6) Uani 0.919(8) 1 d PDU D 1
H23A_4 H -0.3246 -0.1604 -0.4045 0.043 Uiso 0.919(8) 1 calc PR D 1
H23B_4 H -0.2193 -0.0957 -0.4209 0.043 Uiso 0.919(8) 1 calc PR D 1
C24A_4 C -0.2901(4) -0.2346(3) -0.48223(14) 0.0443(10) Uani 0.919(8) 1 d PDU D 1
H24A_4 H -0.3333 -0.3036 -0.4825 0.053 Uiso 0.919(8) 1 calc PR D 1
H24B_4 H -0.2233 -0.2450 -0.4978 0.053 Uiso 0.919(8) 1 calc PR D 1
C25A_4 C -0.3554(5) -0.1923(4) -0.52146(17) 0.0604(14) Uani 0.919(8) 1 d PDU D 1
H25A_4 H -0.4227 -0.1825 -0.5063 0.073 Uiso 0.919(8) 1 calc PR D 1
H25B_4 H -0.3126 -0.1232 -0.5213 0.073 Uiso 0.919(8) 1 calc PR D 1
C26A_4 C -0.3858(6) -0.2620(5) -0.58226(19) 0.088(2) Uani 0.919(8) 1 d PDU D 1
H26A_4 H -0.4270 -0.2301 -0.6054 0.131 Uiso 0.919(8) 1 calc PR D 1
H26B_4 H -0.4306 -0.3298 -0.5830 0.131 Uiso 0.919(8) 1 calc PR D 1
H26C_4 H -0.3197 -0.2713 -0.5978 0.131 Uiso 0.919(8) 1 calc PR D 1
C23B_4 C -0.2579(3) -0.1663(2) -0.42113(11) 0.0359(6) Uani 0.081(8) 1 d PDU D 2
H23C_4 H -0.2305 -0.0905 -0.4145 0.043 Uiso 0.081(8) 1 calc PR D 2
H23D_4 H -0.3335 -0.1805 -0.4135 0.043 Uiso 0.081(8) 1 calc PR D 2
C24B_4 C -0.252(4) -0.227(4) -0.4828(9) 0.0443(10) Uani 0.081(8) 1 d PDU D 2
H24C_4 H -0.1753 -0.2140 -0.4891 0.053 Uiso 0.081(8) 1 calc PR D 2
H24D_4 H -0.2789 -0.3028 -0.4885 0.053 Uiso 0.081(8) 1 calc PR D 2
C25B_4 C -0.321(4) -0.193(5) -0.5262(11) 0.0604(14) Uani 0.081(8) 1 d PDU D 2
H25C_4 H -0.3134 -0.1174 -0.5122 0.073 Uiso 0.081(8) 1 calc PR D 2
H25D_4 H -0.2944 -0.2086 -0.5632 0.073 Uiso 0.081(8) 1 calc PR D 2
C26B_4 C -0.441(4) -0.250(5) -0.535(2) 0.088(2) Uani 0.081(8) 1 d PDU D 2
H26D_4 H -0.4844 -0.2234 -0.5601 0.131 Uiso 0.081(8) 1 calc PR D 2
H26E_4 H -0.4663 -0.2394 -0.4980 0.131 Uiso 0.081(8) 1 calc PR D 2
H26F_4 H -0.4497 -0.3250 -0.5526 0.131 Uiso 0.081(8) 1 calc PR D 2
C27_4 C -0.0974(2) 0.03741(19) -0.19051(11) 0.0282(5) Uani 1 1 d U . .
H27A_4 H -0.0590 0.0801 -0.1518 0.034 Uiso 1 1 calc R . .
H27B_4 H -0.1459 -0.0261 -0.1868 0.034 Uiso 1 1 calc R . .
C28_4 C -0.1640(2) 0.09784(19) -0.21570(12) 0.0314(5) Uani 1 1 d U . .
H28A_4 H -0.2094 0.1248 -0.1878 0.038 Uiso 1 1 calc R . .
H28B_4 H -0.1141 0.1584 -0.2216 0.038 Uiso 1 1 calc R . .
C31_4 C 0.13814(19) -0.03389(18) -0.15116(10) 0.0253(4) Uani 1 1 d U . .
C32_4 C 0.2448(2) 0.0129(2) -0.15250(12) 0.0309(5) Uani 1 1 d U D .
H32_4 H 0.2741 -0.0032 -0.1869 0.037 Uiso 1 1 calc R . .
C33_4 C 0.3086(2) 0.0838(2) -0.10290(13) 0.0368(6) Uani 1 1 d U . .
H33_4 H 0.3820 0.1166 -0.1029 0.044 Uiso 1 1 calc R D .
C34_4 C 0.2640(2) 0.1052(2) -0.05437(12) 0.0333(5) Uani 1 1 d U D .
H34_4 H 0.3085 0.1524 -0.0205 0.040 Uiso 1 1 calc R . .
N35_4 N 0.1606(2) 0.0631(2) -0.05204(10) 0.0375(5) Uani 1 1 d U . .
C36_4 C 0.0999(2) -0.0057(2) -0.10022(11) 0.0331(5) Uani 1 1 d U D .
H36_4 H 0.0265 -0.0365 -0.0991 0.040 Uiso 1 1 calc R . .
O1S O 0.1392(3) 0.1182(3) 0.06297(14) 0.0743(8) Uiso 1 1 d DU . .
H1 H 0.1085 0.1000 0.0287 0.089 Uiso 1 1 calc R . .
C1S C 0.1446(4) 0.2241(3) 0.08810(18) 0.0624(10) Uiso 1 1 d DU . .
H1A H 0.0716 0.2372 0.0817 0.075 Uiso 1 1 calc R . .
H1B H 0.1943 0.2673 0.0703 0.075 Uiso 1 1 calc R . .
C2S C 0.1856(3) 0.2529(3) 0.15145(14) 0.0459(7) Uiso 1 1 d DU . .
H2A H 0.1519 0.1967 0.1665 0.069 Uiso 1 1 calc R . .
H2B H 0.1667 0.3172 0.1710 0.069 Uiso 1 1 calc R . .
H2C H 0.2648 0.2633 0.1580 0.069 Uiso 1 1 calc R . .
O2S O -0.5984(7) 0.0263(7) 0.0472(4) 0.107(3) Uiso 0.50 1 d PDU F -1
H2 H -0.6572 -0.0172 0.0445 0.128 Uiso 0.50 1 calc PR F -1
C3S C -0.5317(7) -0.0208(7) 0.0033(4) 0.061(2) Uiso 0.50 1 d PDU F -1
H3A H -0.5114 -0.0797 0.0140 0.073 Uiso 0.50 1 calc PR F -1
H3B H -0.5803 -0.0503 -0.0342 0.073 Uiso 0.50 1 calc PR F -1
C4S C -0.4330(8) 0.0456(9) -0.0048(5) 0.073(3) Uiso 0.50 1 d PDU F -1
H4A H -0.4141 0.0142 -0.0420 0.110 Uiso 0.50 1 calc PR F -1
H4B H -0.3734 0.0531 0.0256 0.110 Uiso 0.50 1 calc PR F -1
H4C H -0.4450 0.1142 -0.0034 0.110 Uiso 0.50 1 calc PR F -1
O3A O -0.2021(5) 0.0432(4) -0.0756(2) 0.0586(11) Uiso 0.614(9) 1 d PDU G 1
H3C H -0.1920 -0.0157 -0.0767 0.070 Uiso 0.614(9) 1 calc PR G 1
C5A C -0.1226(5) 0.1216(5) -0.0317(3) 0.0586(11) Uiso 0.614(9) 1 d PDU G 1
H5A H -0.0485 0.1213 -0.0403 0.070 Uiso 0.614(9) 1 calc PR G 1
H5B H -0.1272 0.1081 0.0057 0.070 Uiso 0.614(9) 1 calc PR G 1
C6A C -0.1459(6) 0.2236(5) -0.0299(3) 0.0586(11) Uiso 0.614(9) 1 d PDU G 1
H6A H -0.2243 0.2173 -0.0320 0.088 Uiso 0.614(9) 1 calc PR G 1
H6B H -0.1216 0.2452 -0.0624 0.088 Uiso 0.614(9) 1 calc PR G 1
H6C H -0.1072 0.2756 0.0058 0.088 Uiso 0.614(9) 1 calc PR G 1
O3B O -0.2528(9) 0.0351(6) -0.0874(4) 0.067(2) Uiso 0.386(9) 1 d PDU G 2
H3D H -0.3097 -0.0050 -0.0840 0.081 Uiso 0.386(9) 1 calc PR G 2
C5B C -0.2212(9) 0.1276(8) -0.0372(5) 0.067(2) Uiso 0.386(9) 1 d PDU G 2
H5C H -0.2204 0.1053 -0.0020 0.081 Uiso 0.386(9) 1 calc PR G 2
H5D H -0.2761 0.1689 -0.0374 0.081 Uiso 0.386(9) 1 calc PR G 2
C6B C -0.1117(9) 0.1944(10) -0.0362(5) 0.067(2) Uiso 0.386(9) 1 d PDU G 2
H6D H -0.1172 0.2659 -0.0322 0.101 Uiso 0.386(9) 1 calc PR G 2
H6E H -0.0855 0.1675 -0.0720 0.101 Uiso 0.386(9) 1 calc PR G 2
H6F H -0.0607 0.1935 -0.0039 0.101 Uiso 0.386(9) 1 calc PR G 2
O4A O -0.0446(13) 0.1278(14) -0.3633(6) 0.175(3) Uiso 0.571(14) 1 d PDU H 1
H4D H -0.0480 0.1900 -0.3512 0.210 Uiso 0.571(14) 1 calc PR H 1
C7A C -0.018(2) 0.1076(16) -0.4220(8) 0.175(3) Uiso 0.571(14) 1 d PDU H 1
H7A H -0.0756 0.1214 -0.4469 0.210 Uiso 0.571(14) 1 calc PR H 1
H7B H 0.0511 0.1574 -0.4211 0.210 Uiso 0.571(14) 1 calc PR H 1
C8A C -0.0072(19) 0.0019(15) -0.4475(8) 0.175(3) Uiso 0.571(14) 1 d PDU H 1
H8A H -0.0201 -0.0386 -0.4204 0.262 Uiso 0.571(14) 1 calc PR H 1
H8B H 0.0663 0.0048 -0.4565 0.262 Uiso 0.571(14) 1 calc PR H 1
H8C H -0.0606 -0.0312 -0.4826 0.262 Uiso 0.571(14) 1 calc PR H 1
O4B O -0.0178(19) 0.1264(18) -0.3445(8) 0.175(3) Uiso 0.429(14) 1 d PDU H 2
H4E H -0.0776 0.1122 -0.3332 0.210 Uiso 0.429(14) 1 calc PR H 2
C7B C -0.030(2) 0.068(2) -0.4067(10) 0.175(3) Uiso 0.429(14) 1 d PDU H 2
H7C H -0.0479 -0.0072 -0.4104 0.210 Uiso 0.429(14) 1 calc PR H 2
H7D H -0.0925 0.0824 -0.4275 0.210 Uiso 0.429(14) 1 calc PR H 2
C8B C 0.064(2) 0.090(3) -0.4358(11) 0.175(3) Uiso 0.429(14) 1 d PDU H 2
H8D H 0.1312 0.1053 -0.4089 0.262 Uiso 0.429(14) 1 calc PR H 2
H8E H 0.0614 0.1501 -0.4498 0.262 Uiso 0.429(14) 1 calc PR H 2
H8F H 0.0605 0.0293 -0.4681 0.262 Uiso 0.429(14) 1 calc PR H 2
O5A O 0.2283(9) 0.4040(8) -0.2929(4) 0.0264(15) Uiso 0.16 1 d PDU I 1
H5E H 0.2023 0.4425 -0.2682 0.032 Uiso 0.16 1 calc PR I 1
C9A C 0.2983(14) 0.3531(11) -0.2649(8) 0.0264(15) Uiso 0.16 1 d PDU I 1
H9A H 0.2996 0.3727 -0.2231 0.032 Uiso 0.16 1 calc PR I 1
H9B H 0.3736 0.3700 -0.2728 0.032 Uiso 0.16 1 calc PR I 1
C10A C 0.2432(13) 0.2411(10) -0.2926(7) 0.0264(15) Uiso 0.16 1 d PDU I 1
H10A H 0.2285 0.2066 -0.2630 0.040 Uiso 0.16 1 calc PR I 1
H10B H 0.2903 0.2078 -0.3164 0.040 Uiso 0.16 1 calc PR I 1
H10C H 0.1745 0.2354 -0.3164 0.040 Uiso 0.16 1 calc PR I 1
O5B O 0.2842(9) 0.1874(9) -0.3107(5) 0.058(2) Uiso 0.25 1 d PDU J 2
H5F H 0.2595 0.1233 -0.3164 0.070 Uiso 0.25 1 calc PR J 2
C9B C 0.2337(13) 0.2485(11) -0.2626(7) 0.058(2) Uiso 0.25 1 d PDU J 2
H9C H 0.1537 0.2337 -0.2731 0.070 Uiso 0.25 1 calc PR J 2
H9D H 0.2516 0.2328 -0.2263 0.070 Uiso 0.25 1 calc PR J 2
C10B C 0.2876(17) 0.3588(12) -0.2589(9) 0.058(2) Uiso 0.25 1 d PDU J 2
H10D H 0.3452 0.3593 -0.2824 0.087 Uiso 0.25 1 calc PR J 2
H10E H 0.3193 0.3974 -0.2190 0.087 Uiso 0.25 1 calc PR J 2
H10F H 0.2336 0.3918 -0.2727 0.087 Uiso 0.25 1 calc PR J 2
O5C O 0.2221(13) 0.0612(11) -0.3505(7) 0.019(2) Uiso 0.09 1 d PDU K 3
H5G H 0.2336 0.0274 -0.3822 0.023 Uiso 0.09 1 calc PR K 3
C9C C 0.2963(17) 0.1694(14) -0.3325(9) 0.019(2) Uiso 0.09 1 d PDU K 3
H9E H 0.3731 0.1652 -0.3303 0.023 Uiso 0.09 1 calc PR K 3
H9F H 0.2814 0.2058 -0.3611 0.023 Uiso 0.09 1 calc PR K 3
C10C C 0.278(2) 0.2278(16) -0.2763(9) 0.019(2) Uiso 0.09 1 d PDU K 3
H10G H 0.2182 0.1852 -0.2642 0.029 Uiso 0.09 1 calc PR K 3
H10H H 0.2591 0.2921 -0.2790 0.029 Uiso 0.09 1 calc PR K 3
H10I H 0.3442 0.2449 -0.2482 0.029 Uiso 0.09 1 calc PR K 3
O5D O 0.2166(6) -0.1229(6) -0.3385(3) 0.0873(14) Uiso 0.50 1 d PDU L 2
H5H H 0.1931 -0.1546 -0.3156 0.105 Uiso 0.50 1 calc PR L 2
C9D C 0.1559(9) -0.0519(9) -0.3434(5) 0.0873(14) Uiso 0.50 1 d PDU L 2
H9G H 0.1617 -0.0024 -0.3052 0.105 Uiso 0.50 1 calc PR L 2
H9H H 0.0785 -0.0896 -0.3566 0.105 Uiso 0.50 1 calc PR L 2
C10D C 0.1890(10) 0.0052(9) -0.3819(5) 0.0873(14) Uiso 0.50 1 d PDU L 2
H10J H 0.2160 0.0791 -0.3608 0.131 Uiso 0.50 1 calc PR L 2
H10K H 0.1269 -0.0041 -0.4113 0.131 Uiso 0.50 1 calc PR L 2
H10L H 0.2470 -0.0202 -0.4000 0.131 Uiso 0.50 1 calc PR L 2

loop_
_atom_site_aniso_label
_atom_site_aniso_U_11
_atom_site_aniso_U_22
_atom_site_aniso_U_33
_atom_site_aniso_U_23
_atom_site_aniso_U_13
_atom_site_aniso_U_12
C11_1 0.0252(11) 0.0186(10) 0.0360(12) 0.0063(9) 0.0001(9) 0.0078(9)
C12_1 0.0214(10) 0.0187(10) 0.0345(12) 0.0064(9) 0.0012(9) 0.0067(8)
O12_1 0.0210(8) 0.0218(8) 0.0487(11) 0.0061(7) 0.0049(7) 0.0064(7)
C13_1 0.0211(10) 0.0179(10) 0.0256(10) 0.0049(8) -0.0017(8) 0.0058(8)
C14_1 0.0242(10) 0.0176(9) 0.0246(10) 0.0063(8) -0.0007(8) 0.0081(8)
C15_1 0.0233(10) 0.0201(10) 0.0247(10) 0.0074(8) -0.0018(8) 0.0057(8)
C16_1 0.0233(10) 0.0177(10) 0.0307(11) 0.0072(8) -0.0010(9) 0.0038(8)
O16_1 0.0282(8) 0.0164(7) 0.0391(9) 0.0107(7) 0.0015(7) 0.0049(6)
C21_1 0.0208(10) 0.0174(10) 0.0267(10) 0.0054(8) -0.0022(8) 0.0054(8)
C22_1 0.0285(11) 0.0176(10) 0.0268(11) 0.0029(8) -0.0048(9) 0.0049(9)
C23_1 0.0345(13) 0.0244(11) 0.0303(12) 0.0055(9) -0.0073(10) 0.0097(10)
C24_1 0.0381(14) 0.0308(13) 0.0305(12) 0.0050(10) -0.0047(10) 0.0121(11)
C25_1 0.0550(18) 0.0381(15) 0.0335(14) 0.0075(12) -0.0132(13) 0.0135(14)
C26_1 0.0568(19) 0.0503(19) 0.0328(14) 0.0059(13) -0.0099(13) 0.0176(16)
C27_1 0.0302(12) 0.0218(11) 0.0498(15) 0.0068(11) 0.0150(11) 0.0088(10)
C28_1 0.0319(12) 0.0226(11) 0.0357(13) 0.0017(9) 0.0082(10) 0.0069(10)
C31_1 0.0264(11) 0.0178(10) 0.0543(16) 0.0099(10) 0.0105(11) 0.0057(9)
C32_1 0.0363(14) 0.0325(14) 0.077(2) 0.0237(15) 0.0154(15) 0.0173(12)
C33_1 0.0373(15) 0.0382(16) 0.113(3) 0.0366(19) 0.0159(17) 0.0161(13)
N33_1 0.0373(15) 0.0382(16) 0.113(3) 0.0366(19) 0.0159(17) 0.0161(13)
C34_1 0.0456(18) 0.0204(13) 0.110(3) 0.0066(17) 0.033(2) 0.0072(13)
N35_1 0.0490(18) 0.0251(13) 0.083(2) 0.0003(14) 0.0266(17) 0.0057(12)
C35_1 0.0490(18) 0.0251(13) 0.083(2) 0.0003(14) 0.0266(17) 0.0057(12)
C36_1 0.0443(16) 0.0204(12) 0.0625(19) 0.0025(12) 0.0172(14) 0.0059(11)
C11_2 0.0231(10) 0.0203(10) 0.0275(11) 0.0058(8) 0.0023(8) 0.0018(8)
C12_2 0.0240(10) 0.0200(10) 0.0274(10) 0.0090(8) 0.0011(8) 0.0026(8)
O12_2 0.0284(8) 0.0257(8) 0.0302(8) 0.0141(7) 0.0029(7) 0.0045(7)
C13_2 0.0196(9) 0.0162(9) 0.0273(10) 0.0055(8) -0.0009(8) 0.0018(8)
C14_2 0.0213(10) 0.0178(10) 0.0242(10) 0.0040(8) -0.0008(8) 0.0040(8)
C15_2 0.0195(9) 0.0168(9) 0.0278(10) 0.0048(8) -0.0018(8) 0.0032(8)
C16_2 0.0200(10) 0.0165(10) 0.0318(11) 0.0030(8) 0.0009(8) 0.0030(8)
O16_2 0.0251(8) 0.0206(8) 0.0382(9) 0.0062(7) 0.0083(7) 0.0070(7)
C21_2 0.0236(10) 0.0174(10) 0.0278(10) 0.0066(8) -0.0024(8) 0.0051(8)
C22_2 0.0266(11) 0.0169(10) 0.0297(11) 0.0042(8) -0.0019(9) 0.0065(8)
C23_2 0.0387(14) 0.0222(11) 0.0392(13) 0.0055(10) -0.0024(11) 0.0132(10)
C24_2 0.0573(19) 0.0237(13) 0.0454(16) 0.0025(11) 0.0022(14) 0.0164(13)
C25_2 0.104(3) 0.0403(18) 0.0464(19) 0.0055(15) 0.020(2) 0.029(2)
C26_2 0.201(7) 0.065(3) 0.052(2) 0.006(2) 0.027(3) 0.063(4)
C27_2 0.0323(12) 0.0301(12) 0.0251(11) 0.0105(9) 0.0010(9) 0.0052(10)
C28_2 0.0366(13) 0.0377(14) 0.0292(12) 0.0177(11) 0.0035(10) 0.0102(11)
C31_2 0.0288(12) 0.0243(11) 0.0332(12) 0.0097(9) 0.0080(10) 0.0055(9)
C32_2 0.0373(16) 0.089(3) 0.0345(15) 0.0199(17) 0.0013(13) -0.0193(17)
C33_2 0.0424(19) 0.137(4) 0.0433(19) 0.039(2) 0.0098(16) -0.016(2)
C34_2 0.055(2) 0.086(3) 0.0355(16) 0.0207(17) 0.0192(15) 0.015(2)
N35_2 0.112(3) 0.103(3) 0.0420(18) -0.0198(19) 0.034(2) -0.039(3)
C36_2 0.086(3) 0.079(3) 0.0447(19) -0.0203(19) 0.034(2) -0.047(2)
C11_3 0.0239(10) 0.0189(10) 0.0262(10) 0.0071(8) -0.0028(8) 0.0062(8)
C12_3 0.0212(10) 0.0197(10) 0.0270(10) 0.0059(8) -0.0009(8) 0.0061(8)
O12_3 0.0205(7) 0.0260(8) 0.0327(9) 0.0091(7) 0.0004(6) 0.0080(7)
C13_3 0.0247(10) 0.0175(9) 0.0237(10) 0.0053(8) 0.0017(8) 0.0081(8)
C14_3 0.0245(10) 0.0178(10) 0.0250(10) 0.0062(8) -0.0009(8) 0.0068(8)
C15_3 0.0222(10) 0.0167(9) 0.0259(10) 0.0068(8) -0.0025(8) 0.0045(8)
C16_3 0.0252(10) 0.0183(10) 0.0260(10) 0.0076(8) -0.0013(8) 0.0049(8)
O16_3 0.0268(8) 0.0241(8) 0.0336(9) 0.0146(7) -0.0001(7) 0.0034(7)
C21_3 0.0249(10) 0.0241(11) 0.0236(10) 0.0073(8) 0.0049(8) 0.0109(9)
C22A_3 0.0567(18) 0.0415(15) 0.0250(12) 0.0060(11) 0.0070(11) 0.0293(14)
C23A_3 0.060(3) 0.033(2) 0.0352(19) 0.0058(16) 0.0138(18) 0.0194(19)
C24A_3 0.070(3) 0.054(3) 0.038(2) 0.009(2) 0.021(2) 0.020(3)
C25A_3 0.075(5) 0.095(5) 0.062(3) -0.002(3) 0.017(4) 0.038(5)
C26A_3 0.093(15) 0.198(16) 0.060(4) -0.057(7) -0.004(6) 0.062(12)
C22B_3 0.0567(18) 0.0415(15) 0.0250(12) 0.0060(11) 0.0070(11) 0.0293(14)
C23B_3 0.060(3) 0.033(2) 0.0352(19) 0.0058(16) 0.0138(18) 0.0194(19)
C24B_3 0.070(3) 0.054(3) 0.038(2) 0.009(2) 0.021(2) 0.020(3)
C25B_3 0.075(5) 0.095(5) 0.062(3) -0.002(3) 0.017(4) 0.038(5)
C26B_3 0.093(15) 0.198(16) 0.060(4) -0.057(7) -0.004(6) 0.062(12)
C27_3 0.0238(11) 0.0239(11) 0.0327(12) 0.0085(9) -0.0051(9) 0.0039(9)
C28_3 0.0257(11) 0.0238(11) 0.0267(11) 0.0080(9) 0.0004(9) 0.0053(9)
C31_3 0.0254(11) 0.0213(10) 0.0296(11) 0.0094(9) -0.0038(9) 0.0036(9)
C32_3 0.0322(12) 0.0278(12) 0.0358(13) 0.0099(10) -0.0036(10) 0.0095(10)
C33_3 0.0398(15) 0.0298(13) 0.0476(16) 0.0124(12) -0.0063(12) 0.0131(12)
C34_3 0.0502(17) 0.0357(15) 0.0445(16) 0.0168(13) -0.0147(13) 0.0110(13)
N35_3 0.0494(14) 0.0379(13) 0.0371(12) 0.0134(10) -0.0141(11) 0.0089(11)
C36_3 0.0359(13) 0.0283(12) 0.0304(12) 0.0088(10) -0.0071(10) 0.0067(10)
C11_4 0.0183(9) 0.0220(10) 0.0277(10) 0.0082(8) 0.0029(8) 0.0039(8)
C12_4 0.0235(10) 0.0187(10) 0.0282(11) 0.0088(8) 0.0045(8) 0.0061(8)
O12_4 0.0264(8) 0.0184(8) 0.0351(9) 0.0091(7) 0.0030(7) 0.0055(6)
C13_4 0.0206(10) 0.0235(10) 0.0254(10) 0.0115(8) 0.0053(8) 0.0068(8)
C14_4 0.0225(10) 0.0215(10) 0.0229(10) 0.0075(8) 0.0034(8) 0.0049(8)
C15_4 0.0211(10) 0.0212(10) 0.0251(10) 0.0081(8) 0.0066(8) 0.0077(8)
C16_4 0.0176(9) 0.0248(11) 0.0281(10) 0.0111(9) 0.0036(8) 0.0066(8)
O16_4 0.0187(7) 0.0273(8) 0.0338(9) 0.0137(7) 0.0021(6) 0.0062(6)
C21_4 0.0248(10) 0.0206(10) 0.0241(10) 0.0087(8) 0.0013(8) 0.0062(8)
C22_4 0.0338(12) 0.0284(12) 0.0238(10) 0.0095(9) 0.0018(9) 0.0129(10)
C23A_4 0.0459(15) 0.0352(14) 0.0289(12) 0.0110(10) -0.0033(11) 0.0176(12)
C24A_4 0.054(2) 0.0454(18) 0.0315(14) 0.0054(12) -0.0093(14) 0.024(2)
C25A_4 0.079(4) 0.054(2) 0.0418(18) 0.0032(16) -0.0221(19) 0.031(3)
C26A_4 0.121(5) 0.087(4) 0.043(2) -0.005(2) -0.033(3) 0.051(3)
C23B_4 0.0459(15) 0.0352(14) 0.0289(12) 0.0110(10) -0.0033(11) 0.0176(12)
C24B_4 0.054(2) 0.0454(18) 0.0315(14) 0.0054(12) -0.0093(14) 0.024(2)
C25B_4 0.079(4) 0.054(2) 0.0418(18) 0.0032(16) -0.0221(19) 0.031(3)
C26B_4 0.121(5) 0.087(4) 0.043(2) -0.005(2) -0.033(3) 0.051(3)
C27_4 0.0277(11) 0.0210(11) 0.0340(12) 0.0051(9) 0.0019(9) 0.0074(9)
C28_4 0.0280(12) 0.0172(10) 0.0451(14) 0.0056(10) -0.0012(10) 0.0050(9)
C31_4 0.0246(10) 0.0210(10) 0.0304(11) 0.0081(9) 0.0002(9) 0.0070(9)
C32_4 0.0261(11) 0.0308(13) 0.0355(13) 0.0101(10) 0.0025(10) 0.0071(10)
C33_4 0.0256(12) 0.0346(14) 0.0435(15) 0.0071(12) -0.0016(11) 0.0023(11)
C34_4 0.0321(13) 0.0253(12) 0.0362(13) 0.0047(10) -0.0052(10) 0.0043(10)
N35_4 0.0356(12) 0.0356(12) 0.0327(11) 0.0023(9) 0.0005(9) 0.0025(10)
C36_4 0.0300(12) 0.0310(13) 0.0332(13) 0.0060(10) 0.0034(10) 0.0020(10)

loop_
_atom_type_symbol
_atom_type_description
_atom_type_scat_dispersion_real
_atom_type_scat_dispersion_imag
_atom_type_scat_source
C C 0.0033 0.0016 'International Tables Vol C Tables 4.2.6.8 and 6.1.1.4'
H H 0.0000 0.0000 'International Tables Vol C Tables 4.2.6.8 and 6.1.1.4'
N N 0.0061 0.0033 'International Tables Vol C Tables 4.2.6.8 and 6.1.1.4'
O O 0.0106 0.0060 'International Tables Vol C Tables 4.2.6.8 and 6.1.1.4'

loop_
_geom_angle_atom_site_label_1
_geom_angle_atom_site_label_2
_geom_angle_atom_site_label_3
_geom_angle
C16_1 C11_1 C12_1 118.5(2)
C16_1 C11_1 C31_1 121.7(2)
C12_1 C11_1 C31_1 119.6(2)
O12_1 C12_1 C13_1 118.9(2)
O12_1 C12_1 C11_1 119.3(2)
C13_1 C12_1 C11_1 121.7(2)
C12_1 O12_1 C27_1 115.17(19)
C14_1 C13_1 C12_1 117.4(2)
C14_1 C13_1 C21_1 121.25(19)
C12_1 C13_1 C21_1 121.3(2)
C13_1 C14_1 C15_1 123.0(2)
C13_1 C14_1 H14_1 118.5
C15_1 C14_1 H14_1 118.5
C14_1 C15_1 C16_1 117.7(2)
C14_1 C15_1 C21_4 121.2(2)
C16_1 C15_1 C21_4 120.9(2)
O16_1 C16_1 C11_1 119.7(2)
O16_1 C16_1 C15_1 118.6(2)
C11_1 C16_1 C15_1 121.5(2)
C16_1 O16_1 C28_4 116.18(19)
C15_2 C21_1 C13_1 110.90(18)
C15_2 C21_1 C22_1 113.39(18)
C13_1 C21_1 C22_1 111.73(19)
C15_2 C21_1 H21_1 106.8
C13_1 C21_1 H21_1 106.8
C22_1 C21_1 H21_1 106.8
C23_1 C22_1 C21_1 113.65(19)
C23_1 C22_1 H22A_1 108.8
C21_1 C22_1 H22A_1 108.8
C23_1 C22_1 H22B_1 108.8
C21_1 C22_1 H22B_1 108.8
H22A_1 C22_1 H22B_1 107.7
C24_1 C23_1 C22_1 112.6(2)
C24_1 C23_1 H23A_1 109.1
C22_1 C23_1 H23A_1 109.1
C24_1 C23_1 H23B_1 109.1
C22_1 C23_1 H23B_1 109.1
H23A_1 C23_1 H23B_1 107.8
C25_1 C24_1 C23_1 114.9(2)
C25_1 C24_1 H24A_1 108.5
C23_1 C24_1 H24A_1 108.5
C25_1 C24_1 H24B_1 108.5
C23_1 C24_1 H24B_1 108.5
H24A_1 C24_1 H24B_1 107.5
C26_1 C25_1 C24_1 113.5(3)
C26_1 C25_1 H25A_1 108.9
C24_1 C25_1 H25A_1 108.9
C26_1 C25_1 H25B_1 108.9
C24_1 C25_1 H25B_1 108.9
H25A_1 C25_1 H25B_1 107.7
C25_1 C26_1 H26A_1 109.5
C25_1 C26_1 H26B_1 109.5
H26A_1 C26_1 H26B_1 109.5
C25_1 C26_1 H26C_1 109.5
H26A_1 C26_1 H26C_1 109.5
H26B_1 C26_1 H26C_1 109.5
O12_1 C27_1 C28_1 114.5(2)
O12_1 C27_1 H27A_1 108.6
C28_1 C27_1 H27A_1 108.6
O12_1 C27_1 H27B_1 108.6
C28_1 C27_1 H27B_1 108.6
H27A_1 C27_1 H27B_1 107.6
O16_2 C28_1 C27_1 109.8(2)
O16_2 C28_1 H28A_1 109.7
C27_1 C28_1 H28A_1 109.7
O16_2 C28_1 H28B_1 109.7
C27_1 C28_1 H28B_1 109.7
H28A_1 C28_1 H28B_1 108.2
C32_1 C31_1 C36_1 118.0(3)
C32_1 C31_1 C11_1 119.8(3)
C36_1 C31_1 C11_1 122.2(3)
C31_1 C32_1 C33_1 119.7(4)
C31_1 C32_1 H32_1 120.1
C33_1 C32_1 H32_1 120.1
C34_1 C33_1 C32_1 118.0(3)
C34_1 C33_1 H33_1 121.0
C32_1 C33_1 H33_1 121.0
N35_1 C34_1 C33_1 124.3(3)
N35_1 C34_1 H34_1 117.9
C33_1 C34_1 H34_1 117.9
C34_1 N35_1 C36_1 117.7(4)
N35_1 C36_1 C31_1 122.3(3)
N35_1 C36_1 H36_1 118.9
C31_1 C36_1 H36_1 118.9
C16_2 C11_2 C12_2 118.3(2)
C16_2 C11_2 C31_2 121.3(2)
C12_2 C11_2 C31_2 120.4(2)
O12_2 C12_2 C11_2 118.6(2)
O12_2 C12_2 C13_2 119.4(2)
C11_2 C12_2 C13_2 122.0(2)
C12_2 O12_2 C27_2 115.42(18)
C14_2 C13_2 C12_2 117.6(2)
C14_2 C13_2 C21_2 123.1(2)
C12_2 C13_2 C21_2 119.19(19)
C15_2 C14_2 C13_2 122.5(2)
C15_2 C14_2 H14_2 118.8
C13_2 C14_2 H14_2 118.8
C14_2 C15_2 C16_2 117.7(2)
C14_2 C15_2 C21_1 123.2(2)
C16_2 C15_2 C21_1 119.04(19)
O16_2 C16_2 C11_2 118.6(2)
O16_2 C16_2 C15_2 119.4(2)
C11_2 C16_2 C15_2 121.9(2)
C16_2 O16_2 C28_1 114.46(18)
C13_2 C21_2 C15_3 111.80(18)
C13_2 C21_2 C22_2 113.39(18)
C15_3 C21_2 C22_2 112.0(2)
C13_2 C21_2 H21_2 106.3
C15_3 C21_2 H21_2 106.3
C22_2 C21_2 H21_2 106.3
C23_2 C22_2 C21_2 111.54(19)
C23_2 C22_2 H22A_2 109.3
C21_2 C22_2 H22A_2 109.3
C23_2 C22_2 H22B_2 109.3
C21_2 C22_2 H22B_2 109.3
H22A_2 C22_2 H22B_2 108.0
C22_2 C23_2 C24_2 113.8(2)
C22_2 C23_2 H23A_2 108.8
C24_2 C23_2 H23A_2 108.8
C22_2 C23_2 H23B_2 108.8
C24_2 C23_2 H23B_2 108.8
H23A_2 C23_2 H23B_2 107.7
C25_2 C24_2 C23_2 114.6(3)
C25_2 C24_2 H24A_2 108.6
C23_2 C24_2 H24A_2 108.6
C25_2 C24_2 H24B_2 108.6
C23_2 C24_2 H24B_2 108.6
H24A_2 C24_2 H24B_2 107.6
C24_2 C25_2 C26_2 114.1(4)
C24_2 C25_2 H25A_2 108.7
C26_2 C25_2 H25A_2 108.7
C24_2 C25_2 H25B_2 108.7
C26_2 C25_2 H25B_2 108.7
H25A_2 C25_2 H25B_2 107.6
C25_2 C26_2 H26A_2 109.5
C25_2 C26_2 H26B_2 109.5
H26A_2 C26_2 H26B_2 109.5
C25_2 C26_2 H26C_2 109.5
H26A_2 C26_2 H26C_2 109.5
H26B_2 C26_2 H26C_2 109.5
O12_2 C27_2 C28_2 110.2(2)
O12_2 C27_2 H27A_2 109.6
C28_2 C27_2 H27A_2 109.6
O12_2 C27_2 H27B_2 109.6
C28_2 C27_2 H27B_2 109.6
H27A_2 C27_2 H27B_2 108.1
O16_3 C28_2 C27_2 114.7(2)
O16_3 C28_2 H28A_2 108.6
C27_2 C28_2 H28A_2 108.6
O16_3 C28_2 H28B_2 108.6
C27_2 C28_2 H28B_2 108.6
H28A_2 C28_2 H28B_2 107.6
C32_2 C31_2 C36_2 115.9(3)
C32_2 C31_2 C11_2 123.3(3)
C36_2 C31_2 C11_2 120.8(2)
C31_2 C32_2 C33_2 118.5(3)
C31_2 C32_2 H32_2 120.8
C33_2 C32_2 H32_2 120.8
C34_2 C33_2 C32_2 121.3(3)
C34_2 C33_2 H33_2 119.3
C32_2 C33_2 H33_2 119.3
C33_2 C34_2 N35_2 122.4(3)
C33_2 C34_2 H34_2 118.8
N35_2 C34_2 H34_2 118.8
C34_2 N35_2 C36_2 116.2(4)
N35_2 C36_2 C31_2 125.6(4)
N35_2 C36_2 H36_2 117.2
C31_2 C36_2 H36_2 117.2
C16_3 C11_3 C12_3 118.6(2)
C16_3 C11_3 C31_3 120.5(2)
C12_3 C11_3 C31_3 120.4(2)
O12_3 C12_3 C13_3 119.1(2)
O12_3 C12_3 C11_3 119.45(19)
C13_3 C12_3 C11_3 121.4(2)
C12_3 O12_3 C27_3 115.23(18)
C14_3 C13_3 C12_3 117.7(2)
C14_3 C13_3 C21_3 121.48(19)
C12_3 C13_3 C21_3 120.8(2)
C13_3 C14_3 C15_3 123.0(2)
C13_3 C14_3 H14_3 118.5
C15_3 C14_3 H14_3 118.5
C14_3 C15_3 C16_3 117.5(2)
C14_3 C15_3 C21_2 121.54(19)
C16_3 C15_3 C21_2 120.9(2)
O16_3 C16_3 C11_3 119.32(19)
O16_3 C16_3 C15_3 118.8(2)
C11_3 C16_3 C15_3 121.7(2)
C16_3 O16_3 C28_2 115.10(19)
C15_4 C21_3 C13_3 111.36(18)
C15_4 C21_3 C22A_3 113.80(19)
C13_3 C21_3 C22A_3 111.3(2)
C15_4 C21_3 H21_3 106.6
C13_3 C21_3 H21_3 106.6
C22A_3 C21_3 H21_3 106.6
C23A_3 C22A_3 C21_3 122.9(4)
C23A_3 C22A_3 H22A_3 106.6
C21_3 C22A_3 H22A_3 106.6
C23A_3 C22A_3 H22B_3 106.6
C21_3 C22A_3 H22B_3 106.6
H22A_3 C22A_3 H22B_3 106.6
C22A_3 C23A_3 C24A_3 117.0(6)
C22A_3 C23A_3 H23A_3 108.0
C24A_3 C23A_3 H23A_3 108.0
C22A_3 C23A_3 H23B_3 108.0
C24A_3 C23A_3 H23B_3 108.0
H23A_3 C23A_3 H23B_3 107.3
C25A_3 C24A_3 C23A_3 116.4(7)
C25A_3 C24A_3 H24A_3 108.2
C23A_3 C24A_3 H24A_3 108.2
C25A_3 C24A_3 H24B_3 108.2
C23A_3 C24A_3 H24B_3 108.2
H24A_3 C24A_3 H24B_3 107.3
C24A_3 C25A_3 C26A_3 113.3(17)
C24A_3 C25A_3 H25A_3 108.9
C26A_3 C25A_3 H25A_3 108.9
C24A_3 C25A_3 H25B_3 108.9
C26A_3 C25A_3 H25B_3 108.9
H25A_3 C25A_3 H25B_3 107.7
C25A_3 C26A_3 H26A_3 109.5
C25A_3 C26A_3 H26B_3 109.5
H26A_3 C26A_3 H26B_3 109.5
C25A_3 C26A_3 H26C_3 109.5
H26A_3 C26A_3 H26C_3 109.5
H26B_3 C26A_3 H26C_3 109.5
C24B_3 C23B_3 H23C_3 108.3
C24B_3 C23B_3 H23D_3 108.3
H23C_3 C23B_3 H23D_3 107.4
C25B_3 C24B_3 C23B_3 112.4(6)
C25B_3 C24B_3 H24C_3 109.1
C23B_3 C24B_3 H24C_3 109.1
C25B_3 C24B_3 H24D_3 109.1
C23B_3 C24B_3 H24D_3 109.1
H24C_3 C24B_3 H24D_3 107.9
C24B_3 C25B_3 C26B_3 110.2(12)
C24B_3 C25B_3 H25C_3 109.6
C26B_3 C25B_3 H25C_3 109.6
C24B_3 C25B_3 H25D_3 109.6
C26B_3 C25B_3 H25D_3 109.6
H25C_3 C25B_3 H25D_3 108.1
C25B_3 C26B_3 H26D_3 109.5
C25B_3 C26B_3 H26E_3 109.5
H26D_3 C26B_3 H26E_3 109.5
C25B_3 C26B_3 H26F_3 109.5
H26D_3 C26B_3 H26F_3 109.5
H26E_3 C26B_3 H26F_3 109.5
O12_3 C27_3 C28_3 114.03(19)
O12_3 C27_3 H27A_3 108.7
C28_3 C27_3 H27A_3 108.7
O12_3 C27_3 H27B_3 108.7
C28_3 C27_3 H27B_3 108.7
H27A_3 C27_3 H27B_3 107.6
O16_4 C28_3 C27_3 110.1(2)
O16_4 C28_3 H28A_3 109.6
C27_3 C28_3 H28A_3 109.6
O16_4 C28_3 H28B_3 109.6
C27_3 C28_3 H28B_3 109.6
H28A_3 C28_3 H28B_3 108.2
C32_3 C31_3 C36_3 117.5(2)
C32_3 C31_3 C11_3 119.0(2)
C36_3 C31_3 C11_3 123.4(2)
C33_3 C32_3 C31_3 119.4(3)
C33_3 C32_3 H32_3 120.3
C31_3 C32_3 H32_3 120.3
C32_3 C33_3 C34_3 118.2(3)
C32_3 C33_3 H33_3 120.9
C34_3 C33_3 H33_3 120.9
N35_3 C34_3 C33_3 123.9(2)
N35_3 C34_3 H34_3 118.0
C33_3 C34_3 H34_3 118.0
C34_3 N35_3 C36_3 117.3(3)
N35_3 C36_3 C31_3 123.6(3)
N35_3 C36_3 H36_3 118.2
C31_3 C36_3 H36_3 118.2
C16_4 C11_4 C12_4 118.4(2)
C16_4 C11_4 C31_4 119.81(19)
C12_4 C11_4 C31_4 121.8(2)
O12_4 C12_4 C11_4 118.6(2)
O12_4 C12_4 C13_4 119.91(19)
C11_4 C12_4 C13_4 121.4(2)
C12_4 O12_4 C27_4 115.55(18)
C14_4 C13_4 C12_4 118.2(2)
C14_4 C13_4 C21_4 122.5(2)
C12_4 C13_4 C21_4 119.3(2)
C13_4 C14_4 C15_4 122.5(2)
C13_4 C14_4 H14_4 118.8
C15_4 C14_4 H14_4 118.8
C14_4 C15_4 C16_4 117.5(2)
C14_4 C15_4 C21_3 123.5(2)
C16_4 C15_4 C21_3 119.00(19)
O16_4 C16_4 C11_4 118.5(2)
O16_4 C16_4 C15_4 119.4(2)
C11_4 C16_4 C15_4 122.0(2)
C16_4 O16_4 C28_3 115.70(17)
C13_4 C21_4 C15_1 110.85(18)
C13_4 C21_4 C22_4 113.85(19)
C15_1 C21_4 C22_4 111.06(19)
C13_4 C21_4 H21_4 106.9
C15_1 C21_4 H21_4 106.9
C22_4 C21_4 H21_4 106.9
C23A_4 C22_4 C21_4 112.9(2)
C23A_4 C22_4 H22A_4 109.0
C21_4 C22_4 H22A_4 109.0
C23A_4 C22_4 H22B_4 109.0
C21_4 C22_4 H22B_4 109.0
H22A_4 C22_4 H22B_4 107.8
C24A_4 C23A_4 C22_4 113.8(2)
C24A_4 C23A_4 H23A_4 108.8
C22_4 C23A_4 H23A_4 108.8
C24A_4 C23A_4 H23B_4 108.8
C22_4 C23A_4 H23B_4 108.8
H23A_4 C23A_4 H23B_4 107.7
C23A_4 C24A_4 C25A_4 114.6(3)
C23A_4 C24A_4 H24A_4 108.6
C25A_4 C24A_4 H24A_4 108.6
C23A_4 C24A_4 H24B_4 108.6
C25A_4 C24A_4 H24B_4 108.6
H24A_4 C24A_4 H24B_4 107.6
C26A_4 C25A_4 C24A_4 113.4(4)
C26A_4 C25A_4 H25A_4 108.9
C24A_4 C25A_4 H25A_4 108.9
C26A_4 C25A_4 H25B_4 108.9
C24A_4 C25A_4 H25B_4 108.9
H25A_4 C25A_4 H25B_4 107.7
C25A_4 C26A_4 H26A_4 109.5
C25A_4 C26A_4 H26B_4 109.5
H26A_4 C26A_4 H26B_4 109.5
C25A_4 C26A_4 H26C_4 109.5
H26A_4 C26A_4 H26C_4 109.5
H26B_4 C26A_4 H26C_4 109.5
C25B_4 C24B_4 H24C_4 109.6
C25B_4 C24B_4 H24D_4 109.6
H24C_4 C24B_4 H24D_4 108.1
C26B_4 C25B_4 C24B_4 111(2)
C26B_4 C25B_4 H25C_4 109.5
C24B_4 C25B_4 H25C_4 109.5
C26B_4 C25B_4 H25D_4 109.5
C24B_4 C25B_4 H25D_4 109.5
H25C_4 C25B_4 H25D_4 108.0
C25B_4 C26B_4 H26D_4 109.5
C25B_4 C26B_4 H26E_4 109.5
H26D_4 C26B_4 H26E_4 109.5
C25B_4 C26B_4 H26F_4 109.5
H26D_4 C26B_4 H26F_4 109.5
H26E_4 C26B_4 H26F_4 109.5
O12_4 C27_4 C28_4 110.5(2)
O12_4 C27_4 H27A_4 109.6
C28_4 C27_4 H27A_4 109.6
O12_4 C27_4 H27B_4 109.6
C28_4 C27_4 H27B_4 109.6
H27A_4 C27_4 H27B_4 108.1
O16_1 C28_4 C27_4 114.5(2)
O16_1 C28_4 H28A_4 108.6
C27_4 C28_4 H28A_4 108.6
O16_1 C28_4 H28B_4 108.6
C27_4 C28_4 H28B_4 108.6
H28A_4 C28_4 H28B_4 107.6
C36_4 C31_4 C32_4 117.5(2)
C36_4 C31_4 C11_4 120.9(2)
C32_4 C31_4 C11_4 121.5(2)
C31_4 C32_4 C33_4 119.3(3)
C31_4 C32_4 H32_4 120.4
C33_4 C32_4 H32_4 120.4
C34_4 C33_4 C32_4 118.8(3)
C34_4 C33_4 H33_4 120.6
C32_4 C33_4 H33_4 120.6
N35_4 C34_4 C33_4 123.3(3)
N35_4 C34_4 H34_4 118.4
C33_4 C34_4 H34_4 118.4
C34_4 N35_4 C36_4 117.3(2)
N35_4 C36_4 C31_4 123.8(2)
N35_4 C36_4 H36_4 118.1
C31_4 C36_4 H36_4 118.1
C1S O1S H1 109.5
O1S C1S C2S 109.3(3)
O1S C1S H1A 109.8
C2S C1S H1A 109.8
O1S C1S H1B 109.8
C2S C1S H1B 109.8
H1A C1S H1B 108.3
C1S C2S H2A 109.5
C1S C2S H2B 109.5
H2A C2S H2B 109.5
C1S C2S H2C 109.5
H2A C2S H2C 109.5
H2B C2S H2C 109.5
C3S O2S H2 109.5
C4S C3S O2S 118.9(7)
C4S C3S H3A 107.6
O2S C3S H3A 107.6
C4S C3S H3B 107.6
O2S C3S H3B 107.6
H3A C3S H3B 107.0
C3S C4S H4A 109.5
C3S C4S H4B 109.5
H4A C4S H4B 109.5
C3S C4S H4C 109.5
H4A C4S H4C 109.5
H4B C4S H4C 109.5
C5A O3A H3C 109.5
O3A C5A C6A 107.5(5)
O3A C5A H5A 110.2
C6A C5A H5A 110.2
O3A C5A H5B 110.2
C6A C5A H5B 110.2
H5A C5A H5B 108.5
C5A C6A H6A 109.5
C5A C6A H6B 109.5
H6A C6A H6B 109.5
C5A C6A H6C 109.5
H6A C6A H6C 109.5
H6B C6A H6C 109.5
C5B O3B H3D 109.5
O3B C5B C6B 112.1(9)
O3B C5B H5C 109.2
C6B C5B H5C 109.2
O3B C5B H5D 109.2
C6B C5B H5D 109.2
H5C C5B H5D 107.9
C5B C6B H6D 109.5
C5B C6B H6E 109.5
H6D C6B H6E 109.5
C5B C6B H6F 109.5
H6D C6B H6F 109.5
H6E C6B H6F 109.5
C7A O4A H4D 109.5
C8A C7A O4A 114.7(16)
C8A C7A H7A 108.6
O4A C7A H7A 108.6
C8A C7A H7B 108.6
O4A C7A H7B 108.6
H7A C7A H7B 107.6
C7A C8A H8A 109.5
C7A C8A H8B 109.5
H8A C8A H8B 109.5
C7A C8A H8C 109.5
H8A C8A H8C 109.5
H8B C8A H8C 109.5
C7B O4B H4E 109.5
C8B C7B O4B 117.7(18)
C8B C7B H7C 107.9
O4B C7B H7C 107.9
C8B C7B H7D 107.9
O4B C7B H7D 107.9
H7C C7B H7D 107.2
C7B C8B H8D 109.5
C7B C8B H8E 109.5
H8D C8B H8E 109.5
C7B C8B H8F 109.5
H8D C8B H8F 109.5
H8E C8B H8F 109.5
C9A O5A H5E 109.5
O5A C9A C10A 101.4(12)
O5A C9A H9A 111.5
C10A C9A H9A 111.5
O5A C9A H9B 111.5
C10A C9A H9B 111.5
H9A C9A H9B 109.3
C9A C10A H10A 109.5
C9A C10A H10B 109.5
H10A C10A H10B 109.5
C9A C10A H10C 109.5
H10A C10A H10C 109.5
H10B C10A H10C 109.5
C9B O5B H5F 109.5
C10B C9B O5B 101.4(11)
C10B C9B H9C 111.5
O5B C9B H9C 111.5
C10B C9B H9D 111.5
O5B C9B H9D 111.5
H9C C9B H9D 109.3
C9B C10B H10D 109.5
C9B C10B H10E 109.5
H10D C10B H10E 109.5
C9B C10B H10F 109.5
H10D C10B H10F 109.5
H10E C10B H10F 109.5
C9C O5C H5G 109.5
C10C C9C O5C 109.4(15)
C10C C9C H9E 109.8
O5C C9C H9E 109.8
C10C C9C H9F 109.8
O5C C9C H9F 109.8
H9E C9C H9F 108.2
C9C C10C H10G 109.5
C9C C10C H10H 109.5
H10G C10C H10H 109.5
C9C C10C H10I 109.5
H10G C10C H10I 109.5
H10H C10C H10I 109.5
C9D O5D H5H 109.5
O5D C9D C10D 113.7(9)
O5D C9D H9G 108.8
C10D C9D H9G 108.8
O5D C9D H9H 108.8
C10D C9D H9H 108.8
H9G C9D H9H 107.7
C9D C10D H10J 109.5
C9D C10D H10K 109.5
H10J C10D H10K 109.5
C9D C10D H10L 109.5
H10J C10D H10L 109.5
H10K C10D H10L 109.5

loop_
_geom_bond_atom_site_label_1
_geom_bond_atom_site_label_2
_geom_bond_distance
C11_1 C16_1 1.394(3)
C11_1 C12_1 1.403(3)
C11_1 C31_1 1.495(3)
C12_1 O12_1 1.387(3)
C12_1 C13_1 1.393(3)
O12_1 C27_1 1.438(4)
C13_1 C14_1 1.390(3)
C13_1 C21_1 1.528(3)
C14_1 C15_1 1.393(3)
C14_1 H14_1 0.9500
C15_1 C16_1 1.395(3)
C15_1 C21_4 1.521(3)
C16_1 O16_1 1.390(3)
O16_1 C28_4 1.446(3)
C21_1 C15_2 1.514(3)
C21_1 C22_1 1.531(3)
C21_1 H21_1 1.0000
C22_1 C23_1 1.520(3)
C22_1 H22A_1 0.9900
C22_1 H22B_1 0.9900
C23_1 C24_1 1.519(4)
C23_1 H23A_1 0.9900
C23_1 H23B_1 0.9900
C24_1 C25_1 1.511(4)
C24_1 H24A_1 0.9900
C24_1 H24B_1 0.9900
C25_1 C26_1 1.511(4)
C25_1 H25A_1 0.9900
C25_1 H25B_1 0.9900
C26_1 H26A_1 0.9800
C26_1 H26B_1 0.9800
C26_1 H26C_1 0.9800
C27_1 C28_1 1.502(4)
C27_1 H27A_1 0.9900
C27_1 H27B_1 0.9900
C28_1 O16_2 1.444(3)
C28_1 H28A_1 0.9900
C28_1 H28B_1 0.9900
C31_1 C32_1 1.379(4)
C31_1 C36_1 1.392(4)
C32_1 C33_1 1.385(4)
C32_1 H32_1 0.9500
C33_1 C34_1 1.367(6)
C33_1 H33_1 0.9500
C34_1 N35_1 1.319(6)
C34_1 H34_1 0.9500
N35_1 C36_1 1.353(4)
C36_1 H36_1 0.9500
C11_2 C16_2 1.392(3)
C11_2 C12_2 1.392(3)
C11_2 C31_2 1.490(3)
C12_2 O12_2 1.382(3)
C12_2 C13_2 1.397(3)
O12_2 C27_2 1.428(3)
C13_2 C14_2 1.396(3)
C13_2 C21_2 1.515(3)
C14_2 C15_2 1.391(3)
C14_2 H14_2 0.9500
C15_2 C16_2 1.399(3)
C16_2 O16_2 1.379(3)
C21_2 C15_3 1.525(3)
C21_2 C22_2 1.537(3)
C21_2 H21_2 1.0000
C22_2 C23_2 1.525(3)
C22_2 H22A_2 0.9900
C22_2 H22B_2 0.9900
C23_2 C24_2 1.532(4)
C23_2 H23A_2 0.9900
C23_2 H23B_2 0.9900
C24_2 C25_2 1.501(5)
C24_2 H24A_2 0.9900
C24_2 H24B_2 0.9900
C25_2 C26_2 1.527(6)
C25_2 H25A_2 0.9900
C25_2 H25B_2 0.9900
C26_2 H26A_2 0.9800
C26_2 H26B_2 0.9800
C26_2 H26C_2 0.9800
C27_2 C28_2 1.503(4)
C27_2 H27A_2 0.9900
C27_2 H27B_2 0.9900
C28_2 O16_3 1.440(3)
C28_2 H28A_2 0.9900
C28_2 H28B_2 0.9900
C31_2 C32_2 1.363(4)
C31_2 C36_2 1.367(5)
C32_2 C33_2 1.388(5)
C32_2 H32_2 0.9500
C33_2 C34_2 1.314(6)
C33_2 H33_2 0.9500
C34_2 N35_2 1.323(6)
C34_2 H34_2 0.9500
N35_2 C36_2 1.342(5)
C36_2 H36_2 0.9500
C11_3 C16_3 1.395(3)
C11_3 C12_3 1.401(3)
C11_3 C31_3 1.489(3)
C12_3 O12_3 1.383(3)
C12_3 C13_3 1.399(3)
O12_3 C27_3 1.439(3)
C13_3 C14_3 1.391(3)
C13_3 C21_3 1.524(3)
C14_3 C15_3 1.396(3)
C14_3 H14_3 0.9500
C15_3 C16_3 1.398(3)
C16_3 O16_3 1.389(3)
C21_3 C15_4 1.512(3)
C21_3 C22A_3 1.538(3)
C21_3 H21_3 1.0000
C22A_3 C23A_3 1.360(7)
C22A_3 H22A_3 0.9900
C22A_3 H22B_3 0.9900
C23A_3 C24A_3 1.538(9)
C23A_3 H23A_3 0.9900
C23A_3 H23B_3 0.9900
C24A_3 C25A_3 1.496(12)
C24A_3 H24A_3 0.9900
C24A_3 H24B_3 0.9900
C25A_3 C26A_3 1.530(16)
C25A_3 H25A_3 0.9900
C25A_3 H25B_3 0.9900
C26A_3 H26A_3 0.9800
C26A_3 H26B_3 0.9800
C26A_3 H26C_3 0.9800
C23B_3 C24B_3 1.523(7)
C23B_3 H23C_3 0.9900
C23B_3 H23D_3 0.9900
C24B_3 C25B_3 1.485(10)
C24B_3 H24C_3 0.9900
C24B_3 H24D_3 0.9900
C25B_3 C26B_3 1.566(15)
C25B_3 H25C_3 0.9900
C25B_3 H25D_3 0.9900
C26B_3 H26D_3 0.9800
C26B_3 H26E_3 0.9800
C26B_3 H26F_3 0.9800
C27_3 C28_3 1.506(3)
C27_3 H27A_3 0.9900
C27_3 H27B_3 0.9900
C28_3 O16_4 1.436(3)
C28_3 H28A_3 0.9900
C28_3 H28B_3 0.9900
C31_3 C32_3 1.387(4)
C31_3 C36_3 1.397(4)
C32_3 C33_3 1.386(4)
C32_3 H32_3 0.9500
C33_3 C34_3 1.387(5)
C33_3 H33_3 0.9500
C34_3 N35_3 1.323(4)
C34_3 H34_3 0.9500
N35_3 C36_3 1.342(3)
C36_3 H36_3 0.9500
C11_4 C16_4 1.395(3)
C11_4 C12_4 1.397(3)
C11_4 C31_4 1.492(3)
C12_4 O12_4 1.385(3)
C12_4 C13_4 1.400(3)
O12_4 C27_4 1.435(3)
C13_4 C14_4 1.391(3)
C13_4 C21_4 1.520(3)
C14_4 C15_4 1.395(3)
C14_4 H14_4 0.9500
C15_4 C16_4 1.400(3)
C16_4 O16_4 1.382(3)
C21_4 C22_4 1.532(3)
C21_4 H21_4 1.0000
C22_4 C23A_4 1.521(3)
C22_4 H22A_4 0.9900
C22_4 H22B_4 0.9900
C23A_4 C24A_4 1.510(4)
C23A_4 H23A_4 0.9900
C23A_4 H23B_4 0.9900
C24A_4 C25A_4 1.518(5)
C24A_4 H24A_4 0.9900
C24A_4 H24B_4 0.9900
C25A_4 C26A_4 1.509(6)
C25A_4 H25A_4 0.9900
C25A_4 H25B_4 0.9900
C26A_4 H26A_4 0.9800
C26A_4 H26B_4 0.9800
C26A_4 H26C_4 0.9800
C24B_4 C25B_4 1.54(2)
C24B_4 H24C_4 0.9900
C24B_4 H24D_4 0.9900
C25B_4 C26B_4 1.53(2)
C25B_4 H25C_4 0.9900
C25B_4 H25D_4 0.9900
C26B_4 H26D_4 0.9800
C26B_4 H26E_4 0.9800
C26B_4 H26F_4 0.9800
C27_4 C28_4 1.502(3)
C27_4 H27A_4 0.9900
C27_4 H27B_4 0.9900
C28_4 H28A_4 0.9900
C28_4 H28B_4 0.9900
C31_4 C36_4 1.380(4)
C31_4 C32_4 1.385(4)
C32_4 C33_4 1.393(4)
C32_4 H32_4 0.9500
C33_4 C34_4 1.363(4)
C33_4 H33_4 0.9500
C34_4 N35_4 1.337(4)
C34_4 H34_4 0.9500
N35_4 C36_4 1.347(4)
C36_4 H36_4 0.9500
O1S C1S 1.408(5)
O1S H1 0.8400
C1S C2S 1.510(5)
C1S H1A 0.9900
C1S H1B 0.9900
C2S H2A 0.9800
C2S H2B 0.9800
C2S H2C 0.9800
O2S C3S 1.536(10)
O2S H2 0.8400
C3S C4S 1.456(12)
C3S H3A 0.9900
C3S H3B 0.9900
C4S H4A 0.9800
C4S H4B 0.9800
C4S H4C 0.9800
O3A C5A 1.437(8)
O3A H3C 0.8400
C5A C6A 1.484(8)
C5A H5A 0.9900
C5A H5B 0.9900
C6A H6A 0.9800
C6A H6B 0.9800
C6A H6C 0.9800
O3B C5B 1.470(11)
O3B H3D 0.8400
C5B C6B 1.496(12)
C5B H5C 0.9900
C5B H5D 0.9900
C6B H6D 0.9800
C6B H6E 0.9800
C6B H6F 0.9800
O4A C7A 1.483(13)
O4A H4D 0.8400
C7A C8A 1.465(14)
C7A H7A 0.9900
C7A H7B 0.9900
C8A H8A 0.9800
C8A H8B 0.9800
C8A H8C 0.9800
O4B C7B 1.503(15)
O4B H4E 0.8400
C7B C8B 1.467(15)
C7B H7C 0.9900
C7B H7D 0.9900
C8B H8D 0.9800
C8B H8E 0.9800
C8B H8F 0.9800
O5A C9A 1.468(14)
O5A H5E 0.8400
C9A C10A 1.491(13)
C9A H9A 0.9900
C9A H9B 0.9900
C10A H10A 0.9800
C10A H10B 0.9800
C10A H10C 0.9800
O5B C9B 1.542(13)
O5B H5F 0.8400
C9B C10B 1.503(14)
C9B H9C 0.9900
C9B H9D 0.9900
C10B H10D 0.9800
C10B H10E 0.9800
C10B H10F 0.9800
O5C C9C 1.512(14)
O5C H5G 0.8400
C9C C10C 1.474(14)
C9C H9E 0.9900
C9C H9F 0.9900
C10C H10G 0.9800
C10C H10H 0.9800
C10C H10I 0.9800
O5D C9D 1.388(10)
O5D H5H 0.8400
C9D C10D 1.421(11)
C9D H9G 0.9900
C9D H9H 0.9900
C10D H10J 0.9800
C10D H10K 0.9800
C10D H10L 0.9800

loop_
_geom_torsion_atom_site_label_1
_geom_torsion_atom_site_label_2
_geom_torsion_atom_site_label_3
_geom_torsion_atom_site_label_4
_geom_torsion
C16_1 C11_1 C12_1 O12_1 -177.3(2)
C31_1 C11_1 C12_1 O12_1 -2.1(4)
C16_1 C11_1 C12_1 C13_1 -1.2(4)
C31_1 C11_1 C12_1 C13_1 174.0(2)
C13_1 C12_1 O12_1 C27_1 101.3(3)
C11_1 C12_1 O12_1 C27_1 -82.5(3)
O12_1 C12_1 C13_1 C14_1 178.1(2)
C11_1 C12_1 C13_1 C14_1 2.0(3)
O12_1 C12_1 C13_1 C21_1 -0.3(3)
C11_1 C12_1 C13_1 C21_1 -176.4(2)
C12_1 C13_1 C14_1 C15_1 -2.2(3)
C21_1 C13_1 C14_1 C15_1 176.1(2)
C13_1 C14_1 C15_1 C16_1 1.7(3)
C13_1 C14_1 C15_1 C21_4 -174.7(2)
C12_1 C11_1 C16_1 O16_1 175.4(2)
C31_1 C11_1 C16_1 O16_1 0.3(4)
C12_1 C11_1 C16_1 C15_1 0.7(4)
C31_1 C11_1 C16_1 C15_1 -174.4(2)
C14_1 C15_1 C16_1 O16_1 -175.7(2)
C21_4 C15_1 C16_1 O16_1 0.7(3)
C14_1 C15_1 C16_1 C11_1 -0.9(3)
C21_4 C15_1 C16_1 C11_1 175.5(2)
C11_1 C16_1 O16_1 C28_4 84.1(3)
C15_1 C16_1 O16_1 C28_4 -101.0(2)
C14_1 C13_1 C21_1 C15_2 73.1(3)
C12_1 C13_1 C21_1 C15_2 -108.7(2)
C14_1 C13_1 C21_1 C22_1 -54.5(3)
C12_1 C13_1 C21_1 C22_1 123.8(2)
C15_2 C21_1 C22_1 C23_1 171.9(2)
C13_1 C21_1 C22_1 C23_1 -61.9(3)
C21_1 C22_1 C23_1 C24_1 -175.8(2)
C22_1 C23_1 C24_1 C25_1 -177.6(3)
C23_1 C24_1 C25_1 C26_1 -177.9(3)
C12_1 O12_1 C27_1 C28_1 -52.3(3)
O12_1 C27_1 C28_1 O16_2 -64.4(3)
C16_1 C11_1 C31_1 C32_1 94.3(3)
C12_1 C11_1 C31_1 C32_1 -80.8(3)
C16_1 C11_1 C31_1 C36_1 -88.5(3)
C12_1 C11_1 C31_1 C36_1 96.5(3)
C36_1 C31_1 C32_1 C33_1 0.0(4)
C11_1 C31_1 C32_1 C33_1 177.4(3)
C31_1 C32_1 C33_1 C34_1 0.0(5)
C32_1 C33_1 C34_1 N35_1 -0.2(5)
C33_1 C34_1 N35_1 C36_1 0.4(5)
C34_1 N35_1 C36_1 C31_1 -0.3(5)
C32_1 C31_1 C36_1 N35_1 0.1(4)
C11_1 C31_1 C36_1 N35_1 -177.1(3)
C16_2 C11_2 C12_2 O12_2 -177.9(2)
C31_2 C11_2 C12_2 O12_2 2.1(3)
C16_2 C11_2 C12_2 C13_2 -1.1(3)
C31_2 C11_2 C12_2 C13_2 179.0(2)
C11_2 C12_2 O12_2 C27_2 -97.7(3)
C13_2 C12_2 O12_2 C27_2 85.4(3)
O12_2 C12_2 C13_2 C14_2 177.4(2)
C11_2 C12_2 C13_2 C14_2 0.6(3)
O12_2 C12_2 C13_2 C21_2 -0.1(3)
C11_2 C12_2 C13_2 C21_2 -176.9(2)
C12_2 C13_2 C14_2 C15_2 -0.1(3)
C21_2 C13_2 C14_2 C15_2 177.3(2)
C13_2 C14_2 C15_2 C16_2 0.1(3)
C13_2 C14_2 C15_2 C21_1 -179.0(2)
C13_1 C21_1 C15_2 C14_2 -94.6(3)
C22_1 C21_1 C15_2 C14_2 32.0(3)
C13_1 C21_1 C15_2 C16_2 86.3(2)
C22_1 C21_1 C15_2 C16_2 -147.1(2)
C12_2 C11_2 C16_2 O16_2 177.6(2)
C31_2 C11_2 C16_2 O16_2 -2.4(3)
C12_2 C11_2 C16_2 C15_2 1.1(3)
C31_2 C11_2 C16_2 C15_2 -178.9(2)
C14_2 C15_2 C16_2 O16_2 -177.1(2)
C21_1 C15_2 C16_2 O16_2 2.0(3)
C14_2 C15_2 C16_2 C11_2 -0.7(3)
C21_1 C15_2 C16_2 C11_2 178.5(2)
C11_2 C16_2 O16_2 C28_1 93.6(3)
C15_2 C16_2 O16_2 C28_1 -89.8(3)
C27_1 C28_1 O16_2 C16_2 136.3(2)
C14_2 C13_2 C21_2 C15_3 95.1(3)
C12_2 C13_2 C21_2 C15_3 -87.5(3)
C14_2 C13_2 C21_2 C22_2 -32.7(3)
C12_2 C13_2 C21_2 C22_2 144.7(2)
C13_2 C21_2 C22_2 C23_2 -170.6(2)
C15_3 C21_2 C22_2 C23_2 61.7(3)
C21_2 C22_2 C23_2 C24_2 169.7(2)
C22_2 C23_2 C24_2 C25_2 62.3(4)
C23_2 C24_2 C25_2 C26_2 173.0(4)
C12_2 O12_2 C27_2 C28_2 -136.6(2)
O12_2 C27_2 C28_2 O16_3 68.5(3)
C16_2 C11_2 C31_2 C32_2 86.5(4)
C12_2 C11_2 C31_2 C32_2 -93.5(4)
C16_2 C11_2 C31_2 C36_2 -92.9(4)
C12_2 C11_2 C31_2 C36_2 87.1(4)
C36_2 C31_2 C32_2 C33_2 0.4(6)
C11_2 C31_2 C32_2 C33_2 -179.0(4)
C31_2 C32_2 C33_2 C34_2 -2.1(8)
C32_2 C33_2 C34_2 N35_2 4.7(9)
C33_2 C34_2 N35_2 C36_2 -5.1(9)
C34_2 N35_2 C36_2 C31_2 3.3(10)
C32_2 C31_2 C36_2 N35_2 -1.1(8)
C11_2 C31_2 C36_2 N35_2 178.3(5)
C16_3 C11_3 C12_3 O12_3 -179.6(2)
C31_3 C11_3 C12_3 O12_3 -6.9(3)
C16_3 C11_3 C12_3 C13_3 -2.9(3)
C31_3 C11_3 C12_3 C13_3 169.8(2)
C13_3 C12_3 O12_3 C27_3 100.9(2)
C11_3 C12_3 O12_3 C27_3 -82.4(3)
O12_3 C12_3 C13_3 C14_3 178.5(2)
C11_3 C12_3 C13_3 C14_3 1.8(3)
O12_3 C12_3 C13_3 C21_3 0.3(3)
C11_3 C12_3 C13_3 C21_3 -176.3(2)
C12_3 C13_3 C14_3 C15_3 -0.7(3)
C21_3 C13_3 C14_3 C15_3 177.5(2)
C13_3 C14_3 C15_3 C16_3 0.7(3)
C13_3 C14_3 C15_3 C21_2 -176.8(2)
C13_2 C21_2 C15_3 C14_3 -72.8(3)
C22_2 C21_2 C15_3 C14_3 55.8(3)
C13_2 C21_2 C15_3 C16_3 109.9(2)
C22_2 C21_2 C15_3 C16_3 -121.6(2)
C12_3 C11_3 C16_3 O16_3 178.4(2)
C31_3 C11_3 C16_3 O16_3 5.7(3)
C12_3 C11_3 C16_3 C15_3 3.0(3)
C31_3 C11_3 C16_3 C15_3 -169.8(2)
C14_3 C15_3 C16_3 O16_3 -177.3(2)
C21_2 C15_3 C16_3 O16_3 0.2(3)
C14_3 C15_3 C16_3 C11_3 -1.8(3)
C21_2 C15_3 C16_3 C11_3 175.6(2)
C11_3 C16_3 O16_3 C28_2 85.4(3)
C15_3 C16_3 O16_3 C28_2 -99.1(2)
C27_2 C28_2 O16_3 C16_3 49.9(3)
C14_3 C13_3 C21_3 C15_4 72.3(3)
C12_3 C13_3 C21_3 C15_4 -109.6(2)
C14_3 C13_3 C21_3 C22A_3 -55.8(3)
C12_3 C13_3 C21_3 C22A_3 122.3(2)
C15_4 C21_3 C22A_3 C23A_3 69.4(5)
C13_3 C21_3 C22A_3 C23A_3 -163.7(4)
C21_3 C22A_3 C23A_3 C24A_3 -176.8(5)
C22A_3 C23A_3 C24A_3 C25A_3 -61.6(10)
C23A_3 C24A_3 C25A_3 C26A_3 -179(2)
C23B_3 C24B_3 C25B_3 C26B_3 -176.3(16)
C12_3 O12_3 C27_3 C28_3 -51.9(3)
O12_3 C27_3 C28_3 O16_4 -65.3(3)
C16_3 C11_3 C31_3 C32_3 93.5(3)
C12_3 C11_3 C31_3 C32_3 -79.1(3)
C16_3 C11_3 C31_3 C36_3 -85.3(3)
C12_3 C11_3 C31_3 C36_3 102.1(3)
C36_3 C31_3 C32_3 C33_3 1.1(4)
C11_3 C31_3 C32_3 C33_3 -177.7(2)
C31_3 C32_3 C33_3 C34_3 0.0(4)
C32_3 C33_3 C34_3 N35_3 -0.8(5)
C33_3 C34_3 N35_3 C36_3 0.2(5)
C34_3 N35_3 C36_3 C31_3 1.1(4)
C32_3 C31_3 C36_3 N35_3 -1.8(4)
C11_3 C31_3 C36_3 N35_3 177.1(3)
C16_4 C11_4 C12_4 O12_4 -174.9(2)
C31_4 C11_4 C12_4 O12_4 5.7(3)
C16_4 C11_4 C12_4 C13_4 0.5(3)
C31_4 C11_4 C12_4 C13_4 -178.9(2)
C11_4 C12_4 O12_4 C27_4 -95.2(2)
C13_4 C12_4 O12_4 C27_4 89.3(3)
O12_4 C12_4 C13_4 C14_4 174.8(2)
C11_4 C12_4 C13_4 C14_4 -0.5(3)
O12_4 C12_4 C13_4 C21_4 -3.7(3)
C11_4 C12_4 C13_4 C21_4 -179.1(2)
C12_4 C13_4 C14_4 C15_4 0.2(3)
C21_4 C13_4 C14_4 C15_4 178.7(2)
C13_4 C14_4 C15_4 C16_4 0.2(3)
C13_4 C14_4 C15_4 C21_3 -178.2(2)
C13_3 C21_3 C15_4 C14_4 -95.3(3)
C22A_3 C21_3 C15_4 C14_4 31.4(3)
C13_3 C21_3 C15_4 C16_4 86.3(2)
C22A_3 C21_3 C15_4 C16_4 -147.0(2)
C12_4 C11_4 C16_4 O16_4 176.8(2)
C31_4 C11_4 C16_4 O16_4 -3.8(3)
C12_4 C11_4 C16_4 C15_4 -0.1(3)
C31_4 C11_4 C16_4 C15_4 179.3(2)
C14_4 C15_4 C16_4 O16_4 -177.14(19)
C21_3 C15_4 C16_4 O16_4 1.4(3)
C14_4 C15_4 C16_4 C11_4 -0.3(3)
C21_3 C15_4 C16_4 C11_4 178.2(2)
C11_4 C16_4 O16_4 C28_3 94.8(2)
C15_4 C16_4 O16_4 C28_3 -88.2(3)
C27_3 C28_3 O16_4 C16_4 136.3(2)
C14_4 C13_4 C21_4 C15_1 96.0(2)
C12_4 C13_4 C21_4 C15_1 -85.5(3)
C14_4 C13_4 C21_4 C22_4 -30.1(3)
C12_4 C13_4 C21_4 C22_4 148.4(2)
C14_1 C15_1 C21_4 C13_4 -74.6(3)
C16_1 C15_1 C21_4 C13_4 109.1(2)
C14_1 C15_1 C21_4 C22_4 53.0(3)
C16_1 C15_1 C21_4 C22_4 -123.3(2)
C13_4 C21_4 C22_4 C23A_4 -171.7(2)
C15_1 C21_4 C22_4 C23A_4 62.4(3)
C21_4 C22_4 C23A_4 C24A_4 -174.2(3)
C22_4 C23A_4 C24A_4 C25A_4 -175.7(4)
C23A_4 C24A_4 C25A_4 C26A_4 179.7(5)
C12_4 O12_4 C27_4 C28_4 -134.4(2)
C16_1 O16_1 C28_4 C27_4 50.2(3)
O12_4 C27_4 C28_4 O16_1 66.3(3)
C16_4 C11_4 C31_4 C36_4 -100.0(3)
C12_4 C11_4 C31_4 C36_4 79.3(3)
C16_4 C11_4 C31_4 C32_4 77.3(3)
C12_4 C11_4 C31_4 C32_4 -103.3(3)
C36_4 C31_4 C32_4 C33_4 1.2(4)
C11_4 C31_4 C32_4 C33_4 -176.2(2)
C31_4 C32_4 C33_4 C34_4 -0.1(4)
C32_4 C33_4 C34_4 N35_4 -1.4(4)
C33_4 C34_4 N35_4 C36_4 1.7(4)
C34_4 N35_4 C36_4 C31_4 -0.5(4)
C32_4 C31_4 C36_4 N35_4 -1.0(4)
C11_4 C31_4 C36_4 N35_4 176.5(2)
